data_7242198
loop_
_publ_author_name
'Zhu, HaoTian'
'Tang, WenSi'
'Ma, YuanYuan'
'Wang, YongHui'
'Tan, HuaQiao'
'Li, YangGuang'

_publ_section_title
;
 Preyssler-type polyoxometalate-based crystalline materials for the
 electrochemical detection of H2O2
;
_journal_issue 10
_journal_name_full CrystEngComm
_journal_page_first 2071
_journal_page_last 2080
_journal_paper_doi 10.1039/D1CE00059D
_journal_volume 23
_journal_year 2021
_chemical_formula_moiety 'C48 H50 Co2 N16 Na O110 P5 W30,19H2O'
_chemical_formula_sum 'C48 H88 Co2 N16 Na O129 P5 W30'
_chemical_formula_weight 8764.54
_space_group_crystal_system triclinic
_space_group_IT_number 2
_space_group_name_Hall '-P 1'
_space_group_name_H-M_alt 'P -1'
_atom_sites_solution_hydrogens geom
_audit_creation_method SHELXL-2014/7
_audit_update_record
;
2020-01-22 deposited with the CCDC.	2021-01-27 downloaded from the CCDC.
;
_cell_angle_alpha 67.181(6)
_cell_angle_beta 64.121(6)
_cell_angle_gamma 82.689(7)
_cell_formula_units_Z 1
_cell_length_a 16.234(6)
_cell_length_b 16.833(6)
_cell_length_c 17.107(7)
_cell_measurement_reflns_used 4916
_cell_measurement_temperature 296(2)
_cell_measurement_theta_max 27.76
_cell_measurement_theta_min 2.41
_cell_volume 3872(3)
_computing_cell_refinement 'SMART (Bruker, 2005)'
_computing_data_collection 'SMART (Bruker, 2005)'
_computing_data_reduction SAINT
_computing_molecular_graphics 'SHELXTL (Sheldrick, 1997a)'
_computing_publication_material SHELXTL
_computing_structure_refinement 'SHELXL-2014/7 (Sheldrick, 2014)'
_computing_structure_solution 'SHELXS-97 (Sheldrick, 1990)'
_diffrn_ambient_temperature 296(2)
_diffrn_measured_fraction_theta_full 0.995
_diffrn_measured_fraction_theta_max 0.995
_diffrn_measurement_device_type 'CCD area detector'
_diffrn_measurement_method 'phi and omega scans'
_diffrn_radiation_type MoK\a
_diffrn_radiation_wavelength 0.71073
_diffrn_reflns_av_R_equivalents 0.0283
_diffrn_reflns_av_unetI/netI 0.0615
_diffrn_reflns_Laue_measured_fraction_full 0.995
_diffrn_reflns_Laue_measured_fraction_max 0.995
_diffrn_reflns_limit_h_max 19
_diffrn_reflns_limit_h_min -18
_diffrn_reflns_limit_k_max 15
_diffrn_reflns_limit_k_min -20
_diffrn_reflns_limit_l_max 20
_diffrn_reflns_limit_l_min -20
_diffrn_reflns_number 20153
_diffrn_reflns_point_group_measured_fraction_full 0.995
_diffrn_reflns_point_group_measured_fraction_max 0.995
_diffrn_reflns_theta_full 24.997
_diffrn_reflns_theta_max 24.997
_diffrn_reflns_theta_min 1.396
_exptl_absorpt_coefficient_mu 22.556
_exptl_absorpt_correction_T_max 0.3307
_exptl_absorpt_correction_T_min 0.2387
_exptl_absorpt_correction_type multi-scan
_exptl_absorpt_process_details '(SADABS; Sheldrick, 2003)'
_exptl_crystal_colour red
_exptl_crystal_density_diffrn 3.759
_exptl_crystal_description block
_exptl_crystal_F_000 3880
_exptl_crystal_size_max 0.089
_exptl_crystal_size_mid 0.072
_exptl_crystal_size_min 0.063
_refine_diff_density_max 1.977
_refine_diff_density_min -2.348
_refine_diff_density_rms 0.287
_refine_ls_extinction_coef 0.000097(14)
_refine_ls_extinction_expression Fc^*^=kFc[1+0.001xFc^2^\l^3^/sin(2\q)]^-1/4^
_refine_ls_extinction_method 'SHELXL-2014/7 (Sheldrick 2014'
_refine_ls_goodness_of_fit_ref 1.013
_refine_ls_hydrogen_treatment constr
_refine_ls_matrix_type full
_refine_ls_number_parameters 1243
_refine_ls_number_reflns 13546
_refine_ls_number_restraints 289
_refine_ls_restrained_S_all 1.006
_refine_ls_R_factor_all 0.0725
_refine_ls_R_factor_gt 0.0447
_refine_ls_shift/su_max 0.002
_refine_ls_shift/su_mean 0.000
_refine_ls_structure_factor_coef Fsqd
_refine_ls_weighting_details 'w=1/[\s^2^(Fo^2^)+(0.0485P)^2^+44.2809P] where P=(Fo^2^+2Fc^2^)/3'
_refine_ls_weighting_scheme calc
_refine_ls_wR_factor_gt 0.1000
_refine_ls_wR_factor_ref 0.1146
_reflns_Friedel_coverage 0.000
_reflns_number_gt 9709
_reflns_number_total 13546
_reflns_threshold_expression 'I > 2\s(I)'
_cod_data_source_file d1ce00059d2.cif
_cod_data_source_block 1_CCDC3
_cod_depositor_comments
;
The following automatic conversions were performed:

data item '_exptl_absorpt_correction_type' value 'Multi-scan' was
changed to 'multi-scan' in accordance with the
/home/data/users/saulius/crontab/automatic-downloads/rss-feeds/RSC/lib/dictionaries/cif_core.dic
dictionary named 'cif_core.dic' version 2.4.2 last updated on
2011-04-26.

Automatic conversion script
Id: cif_fix_values 7556 2019-12-06 15:28:31Z antanas 

 Adding full bibliography for 7242195--7242198.cif.
;
_cod_database_code 7242198
_shelx_shelxl_version_number 2014/7
_shelx_space_group_comment
;
The symmetry employed for this shelxl refinement is uniquely defined
by the following loop, which should always be used as a source of
symmetry information in preference to the above space-group names.
They are only intended as comments.
;
_shelx_estimated_absorpt_t_min 0.239
_shelx_estimated_absorpt_t_max 0.331

loop_
_space_group_symop_operation_xyz
'x, y, z'
'-x, -y, -z'

loop_
_atom_site_label
_atom_site_type_symbol
_atom_site_fract_x
_atom_site_fract_y
_atom_site_fract_z
_atom_site_U_iso_or_equiv
_atom_site_adp_type
_atom_site_occupancy
_atom_site_site_symmetry_order
_atom_site_calc_flag
_atom_site_refinement_flags_posn
_atom_site_refinement_flags_adp
_atom_site_refinement_flags_occupancy
_atom_site_disorder_assembly
_atom_site_disorder_group
W1 W 0.58154(5) 0.37680(4) 0.18885(5) 0.03601(18) Uani 1 1 d . . . . .
W2 W 0.79630(5) 0.25586(4) 0.13038(4) 0.03168(17) Uani 1 1 d . . . . .
W3 W 0.91839(4) 0.06086(5) 0.21821(5) 0.03414(17) Uani 1 1 d . . . . .
W4 W 0.10726(5) 0.13653(4) 0.56707(5) 0.03369(17) Uani 1 1 d . . . . .
W5 W 0.35168(5) 0.37175(4) 0.38547(5) 0.03468(18) Uani 1 1 d . . . . .
W6 W 0.26162(5) 0.26344(4) 0.31608(5) 0.04029(19) Uani 1 1 d . . . . .
W7 W 0.49208(6) 0.26319(4) 0.12341(5) 0.03908(19) Uani 1 1 d . . . . .
W8 W 0.19356(5) 0.24821(5) 0.63645(5) 0.03742(18) Uani 1 1 d . . . . .
W9 W 0.70834(5) 0.14503(5) 0.06067(4) 0.03822(19) Uani 1 1 d . . . . .
W10 W 0.82591(5) -0.05103(5) 0.15388(5) 0.03627(18) Uani 1 1 d . . . . .
W11 W 0.76540(9) 0.16578(7) 0.37500(9) 0.0203(3) Uani 0.5 1 d . . P A 1
W12 W 0.74200(8) -0.02863(8) 0.58450(8) 0.0212(3) Uani 0.5 1 d . . P A 1
W13 W 0.51370(9) -0.02892(9) 0.77397(9) 0.0219(3) Uani 0.5 1 d . . P A 1
W14 W 0.39813(11) 0.16538(8) 0.68048(9) 0.0231(3) Uani 0.5 1 d . . P A 1
W15 W 0.55467(8) 0.28796(8) 0.43283(9) 0.0223(3) Uani 0.5 1 d . . P A 1
O31 O 0.7347(14) 0.0791(12) 0.4909(13) 0.019(4) Uani 0.5 1 d . U P A 1
O32 O 0.6287(15) -0.0081(15) 0.6659(16) 0.032(5) Uani 0.5 1 d . . P A 1
O33 O 0.4780(15) 0.0740(13) 0.7080(14) 0.024(4) Uani 0.5 1 d . U P A 1
O34 O 0.4925(13) 0.2161(12) 0.5608(13) 0.023(4) Uani 0.5 1 d . . P A 1
O35 O 0.6520(12) 0.2172(12) 0.4268(14) 0.018(4) Uani 0.5 1 d . U P A 1
O36 O 0.8338(14) 0.2268(14) 0.3826(13) 0.034(5) Uani 0.5 1 d . . P A 1
O37 O 0.8078(13) 0.0088(14) 0.6191(15) 0.034(5) Uani 0.5 1 d . . P A 1
O38 O 0.5503(15) 0.0071(14) 0.8341(13) 0.036(5) Uani 0.5 1 d . U P A 1
O39 O 0.4185(14) 0.2249(13) 0.7317(13) 0.029(5) Uani 0.5 1 d . . P A 1
O40 O 0.5924(15) 0.3667(12) 0.4490(15) 0.036(5) Uani 0.5 1 d . . P A 1
W11A W 0.78701(10) 0.06586(8) 0.45399(9) 0.0233(3) Uani 0.5 1 d . . P A 2
W12A W 0.63336(9) -0.05960(10) 0.70243(9) 0.0239(3) Uani 0.5 1 d . . P A 2
W13A W 0.41979(9) 0.05897(7) 0.76483(8) 0.0209(3) Uani 0.5 1 d . . P A 2
W14A W 0.43929(9) 0.25494(7) 0.55721(8) 0.0202(3) Uani 0.5 1 d . . P A 2
W15A W 0.66659(8) 0.25796(8) 0.36572(9) 0.0220(3) Uani 0.5 1 d . . P A 2
O31A O 0.7117(14) 0.1577(13) 0.4322(15) 0.026(5) Uani 0.5 1 d . . P A 2
O32A O 0.6989(14) 0.0192(13) 0.5794(14) 0.025(5) Uani 0.5 1 d . U P A 2
O33A O 0.5369(14) 0.0174(14) 0.7150(15) 0.026(5) Uani 0.5 1 d . . P A 2
O34A O 0.4534(17) 0.1544(13) 0.6504(14) 0.030(6) Uani 0.5 1 d . . P A 2
O35A O 0.5609(15) 0.2410(15) 0.4769(16) 0.030(5) Uani 0.5 1 d . U P A 2
O36A O 0.8608(14) 0.1090(12) 0.4724(16) 0.034(5) Uani 0.5 1 d . . P A 2
O37A O 0.6822(13) -0.0275(14) 0.7552(13) 0.031(5) Uani 0.5 1 d . . P A 2
O38A O 0.4416(14) 0.1072(12) 0.8254(14) 0.029(5) Uani 0.5 1 d . . P A 2
O39A O 0.4662(14) 0.3286(14) 0.5895(13) 0.033(5) Uani 0.5 1 d . . P A 2
O40A O 0.7210(13) 0.3324(13) 0.3720(14) 0.031(5) Uani 0.5 1 d . . P A 2
Co1 Co 0.80284(15) 0.11053(13) -0.16229(14) 0.0313(5) Uani 1 1 d . . . . .
Na1 Na 0.5260(12) 0.0345(14) 0.5222(15) 0.075(7) Uani 0.5 1 d . . P A 1
O5W O 0.4523(18) -0.0576(17) 0.4738(19) 0.017(6) Uiso 0.5 1 d . . P A 1
P1 P 0.3355(5) 0.1549(4) 0.4846(5) 0.0185(15) Uani 0.5 1 d . . P A 1
P2 P 0.5837(5) 0.1573(4) 0.2752(5) 0.0144(14) Uani 0.5 1 d . . P A 1
P3 P 0.7123(5) -0.0548(4) 0.3768(5) 0.0173(15) Uani 0.5 1 d . . P A 1
P1A P 0.4565(5) 0.1906(4) 0.3523(5) 0.0165(15) Uani 0.5 1 d . . P A 2
O43A O 0.4340(13) 0.1014(11) 0.3605(13) 0.023(4) Uani 0.5 1 d . . P A 2
O44A O 0.5026(13) 0.1859(12) 0.4123(13) 0.024(4) Uani 0.5 1 d . U P A 2
P2A P 0.6885(5) 0.0593(4) 0.2859(5) 0.0146(14) Uani 0.5 1 d . . P A 2
O47A O 0.6079(12) 0.0021(11) 0.3124(11) 0.016(4) Uani 0.5 1 d . U P A 2
O48A O 0.6774(12) 0.0876(10) 0.3633(12) 0.016(4) Uani 0.5 1 d . . P A 2
O1 O 0.5418(7) 0.3700(6) 0.1009(6) 0.030(2) Uani 1 1 d . . . . .
O2 O 0.4726(9) 0.2958(7) 0.0260(7) 0.046(3) Uani 1 1 d . . . . .
O3 O 0.7369(7) 0.1509(6) -0.0500(7) 0.029(2) Uani 1 1 d . . . . .
O4 O 0.1905(8) 0.2958(7) 0.2619(8) 0.041(3) Uani 1 1 d . . . . .
O5 O 0.2757(6) 0.3668(6) 0.3283(6) 0.024(2) Uani 1 1 d . . . . .
O6 O 0.3116(6) 0.2417(6) 0.6346(7) 0.029(2) Uani 1 1 d . . . . .
O7 O 0.3407(7) 0.4780(7) 0.3740(8) 0.039(3) Uani 1 1 d . . . . .
O8 O 0.6142(7) 0.2248(7) 0.0676(7) 0.033(3) Uani 1 1 d . . . . .
O9 O 0.4583(7) 0.3922(6) 0.2688(7) 0.032(3) Uani 1 1 d . . . . .
O10 O 0.0963(6) 0.2227(6) 0.6172(6) 0.025(2) Uani 1 1 d . . . . .
O11 O 0.9302(7) 0.0045(6) 0.1377(6) 0.029(2) Uani 1 1 d . . . . .
O12 O 0.2512(8) 0.3229(7) 0.5084(7) 0.039(3) Uani 1 1 d . . . . .
O13 O 0.7930(7) 0.2314(6) 0.0308(6) 0.025(2) Uani 1 1 d . . . . .
O14 O 0.8760(7) 0.1614(7) 0.1471(7) 0.035(3) Uani 1 1 d . . . . .
O15 O 0.1450(8) 0.3232(7) 0.6833(7) 0.038(3) Uani 1 1 d . . . . .
O16 O 0.8742(8) -0.0880(8) 0.0637(7) 0.047(3) Uani 1 1 d . . . . .
O17 O 1.0300(7) 0.0959(7) 0.1718(7) 0.039(3) Uani 1 1 d . . . . .
O18 O 0.6171(8) 0.4826(7) 0.1361(7) 0.037(3) Uani 1 1 d . . . . .
O19 O 0.1571(7) 0.1516(6) 0.7531(7) 0.033(3) Uani 1 1 d . . . . .
O20 O 0.8811(8) 0.3331(7) 0.0639(7) 0.041(3) Uani 1 1 d . . . . .
O21 O 0.3745(7) 0.2895(6) 0.2036(7) 0.031(2) Uani 1 1 d . . . . .
O22 O 0.0007(8) 0.1422(7) 0.5689(7) 0.039(3) Uani 1 1 d . . . . .
O23 O 0.1685(8) 0.2210(7) 0.4415(7) 0.040(3) Uani 1 1 d . . . . .
O24 O 0.9278(7) -0.0489(6) 0.3094(7) 0.029(2) Uani 1 1 d . . . . .
O25 O 0.7910(7) 0.0569(6) 0.0863(7) 0.032(3) Uani 1 1 d . . . . .
O26 O 0.6961(7) 0.3298(6) 0.1316(7) 0.033(3) Uani 1 1 d . . . . .
O27 O 0.6048(7) 0.3400(6) 0.2949(7) 0.028(2) Uani 1 1 d . . . . .
O28 O 0.8603(6) 0.0981(6) 0.3192(7) 0.027(2) Uani 1 1 d . . . . .
O29 O 0.4518(7) 0.1478(6) 0.1815(6) 0.028(2) Uani 1 1 d . . . . .
O30 O 0.7048(6) -0.0903(6) 0.2053(7) 0.029(2) Uani 1 1 d . . . . .
O41 O 0.3548(8) 0.2389(6) 0.3877(8) 0.039(3) Uani 1 1 d . . . . .
O42 O 0.2384(7) 0.1440(7) 0.5758(8) 0.039(3) Uani 1 1 d . . . . .
O43 O 0.3407(12) 0.0760(10) 0.4604(11) 0.014(4) Uani 0.5 1 d . U P . .
O44 O 0.4083(12) 0.1590(10) 0.5160(13) 0.020(4) Uani 0.5 1 d . . P . .
O45 O 0.5270(7) 0.2411(6) 0.2417(7) 0.031(2) Uani 1 1 d . . . . .
O46 O 0.6894(8) 0.1502(7) 0.1952(6) 0.042(3) Uani 1 1 d . . . . .
O47 O 0.5278(13) 0.0772(11) 0.3023(13) 0.021(4) Uani 0.5 1 d . . P . .
O48 O 0.5979(14) 0.1616(12) 0.3541(13) 0.027(5) Uani 0.5 1 d . . P . .
O49 O 0.7781(6) 0.0039(6) 0.2653(6) 0.026(2) Uani 1 1 d . . . . .
O50 O 0.6257(12) -0.0850(12) 0.3811(12) 0.020(4) Uani 0.5 1 d . . P . .
O51 O 0.6941(13) 0.0028(12) 0.4324(12) 0.024(4) Uani 0.5 1 d . . P . .
O52 O 0.4313(8) 0.3369(6) 0.4437(7) 0.034(3) Uani 1 1 d . . . . .
O53 O 0.1587(7) 0.0514(7) 0.5184(7) 0.033(3) Uani 1 1 d . . . . .
O54 O 0.2767(8) 0.1469(6) 0.3275(7) 0.036(3) Uani 1 1 d . . . . .
O55 O 0.6148(7) 0.0583(7) 0.1342(6) 0.034(3) Uani 1 1 d . . . . .
O56 O 0.7690(7) 0.2472(7) 0.2500(7) 0.036(3) Uani 1 1 d . . . . .
N1 N 0.8133(9) 0.2394(8) -0.2473(8) 0.033(3) Uani 1 1 d . . . . .
N2 N 0.8710(9) 0.3682(8) -0.3517(8) 0.032(3) Uani 1 1 d . . . . .
N3 N 1.1294(13) 0.6261(13) 0.1437(14) 0.085(4) Uani 1 1 d . U . . .
H3B H 1.1443 0.6770 0.1009 0.102 Uiso 1 1 calc R U . . .
N4 N 1.0497(12) 0.5116(11) 0.2587(13) 0.071(4) Uani 1 1 d . U . . .
N5 N 0.6184(16) 0.2510(14) 0.6585(15) 0.104(5) Uani 1 1 d D U . . .
H5B H 0.5612 0.2494 0.6949 0.124 Uiso 1 1 calc R U . . .
N6 N 0.7553(15) 0.2947(14) 0.5485(14) 0.083(4) Uani 1 1 d D U . . .
C1 C 0.9380(10) 0.4365(10) -0.4261(10) 0.030(4) Uani 1 1 d . . . . .
C2 C 0.9106(12) 0.5157(11) -0.4605(13) 0.047(5) Uani 1 1 d . . . . .
H2A H 0.8490 0.5275 -0.4351 0.056 Uiso 1 1 calc R U . . .
C3 C 0.9745(11) 0.5803(11) -0.5346(12) 0.042(4) Uani 1 1 d . U . . .
H3A H 0.9557 0.6359 -0.5568 0.050 Uiso 1 1 calc R U . . .
C4 C 0.8869(10) 0.2868(9) -0.3151(10) 0.029(4) Uani 1 1 d . U . . .
H4A H 0.9447 0.2649 -0.3352 0.035 Uiso 1 1 calc R U . . .
C5 C 0.7812(13) 0.3754(12) -0.2987(13) 0.065(7) Uani 1 1 d . . . . .
H5A H 0.7501 0.4262 -0.3050 0.077 Uiso 1 1 calc R U . . .
C6 C 0.7460(12) 0.2987(12) -0.2376(12) 0.051(5) Uani 1 1 d . . . . .
H6A H 0.6851 0.2860 -0.1941 0.061 Uiso 1 1 calc R U . . .
C11 C 0.9789(13) 0.4553(11) 0.3326(14) 0.048(5) Uani 1 1 d . . . . .
C12 C 0.9865(15) 0.3723(14) 0.3793(18) 0.074(7) Uani 1 1 d . . . . .
H12A H 1.0439 0.3491 0.3620 0.089 Uiso 1 1 calc R U . . .
C13 C 0.9115(17) 0.3196(13) 0.4529(17) 0.078(8) Uani 1 1 d . . . . .
H13A H 0.9198 0.2628 0.4855 0.094 Uiso 1 1 calc R U . . .
C14 C 0.8300(14) 0.3488(13) 0.4767(14) 0.056(6) Uani 1 1 d . . . . .
C15 C 0.8196(15) 0.4329(12) 0.4343(14) 0.069(7) Uani 1 1 d . . . . .
H15A H 0.7624 0.4557 0.4558 0.083 Uiso 1 1 calc R U . . .
C16 C 0.8928(15) 0.4857(11) 0.3593(15) 0.067(7) Uani 1 1 d . . . . .
H16A H 0.8835 0.5422 0.3267 0.080 Uiso 1 1 calc R U . . .
C17 C 1.0487(15) 0.5973(14) 0.2135(16) 0.069(4) Uani 1 1 d . U . . .
H17A H 0.9985 0.6309 0.2292 0.083 Uiso 1 1 calc R U . . .
C18 C 1.1403(16) 0.4882(16) 0.2177(17) 0.082(5) Uani 1 1 d . U . . .
H18A H 1.1612 0.4328 0.2351 0.099 Uiso 1 1 calc R U . . .
C19 C 1.1882(17) 0.5542(15) 0.1540(17) 0.084(5) Uani 1 1 d . U . . .
H19A H 1.2513 0.5567 0.1190 0.100 Uiso 1 1 calc R U . . .
C20 C 0.6734(15) 0.3249(15) 0.5963(17) 0.103(5) Uani 1 1 d D U . . .
H20A H 0.6586 0.3819 0.5884 0.124 Uiso 1 1 calc R U . . .
C21 C 0.7561(17) 0.2114(19) 0.5862(17) 0.096(5) Uani 1 1 d D U . . .
H21A H 0.8068 0.1784 0.5706 0.116 Uiso 1 1 calc R U . . .
C22 C 0.6695(15) 0.1806(16) 0.6529(17) 0.089(4) Uani 1 1 d D U . . .
H22A H 0.6493 0.1229 0.6877 0.107 Uiso 1 1 calc R U . . .
O1W O 0.6698(9) 0.0852(9) -0.1409(9) 0.065(4) Uani 1 1 d . . . . .
O2W O 0.8551(9) 0.0612(9) -0.2687(9) 0.063(4) Uani 1 1 d . . . . .
O3W O 0.9328(8) 0.1255(8) -0.1715(9) 0.055(3) Uani 1 1 d . . . . .
O4W O 0.8029(11) -0.0196(8) -0.0743(9) 0.068(4) Uani 1 1 d . . . . .
O6W O 0.4188(11) 0.4001(9) -0.0546(10) 0.071(4) Uani 1 1 d . . . . .
O7W O 0.9794(10) 0.2003(11) -0.0786(11) 0.082(5) Uani 1 1 d . . . . .
O8W O 0.6045(19) 0.5918(18) 0.1818(19) 0.065(8) Uiso 0.5 1 d . . P . .
O9W O 0.365(3) 0.485(2) 0.070(3) 0.100(11) Uiso 0.5 1 d . . P B 1
O10W O 0.388(4) 0.522(4) 0.101(4) 0.062(15) Uiso 0.25 1 d . . P C 2
O11W O 0.472(3) 0.609(3) 0.195(3) 0.130(15) Uiso 0.5 1 d . . P . .
O12W O 1.0000 0.0000 0.5000 0.034(4) Uani 1 2 d S U P . .
O13W O 0.484(3) -0.095(3) 0.998(3) 0.149(17) Uiso 0.5 1 d . . P . .
O14W O 0.968(5) -0.133(5) 0.635(5) 0.10(2) Uiso 0.25 1 d . . P . .
N7 N 1.288(2) -0.569(4) 0.780(3) 0.170(14) Uiso 0.5 1 d D U P . .
H7A H 1.3474 -0.5660 0.7546 0.204 Uiso 0.5 1 calc R U P . .
N8 N 1.143(3) -0.532(3) 0.830(4) 0.168(14) Uiso 0.5 1 d D U P . .
N9 N 0.758(3) -0.243(3) 0.948(4) 0.193(16) Uiso 0.5 1 d D U P . .
H9A H 0.7439 -0.1930 0.9523 0.232 Uiso 0.5 1 calc R U P . .
N10 N 0.840(2) -0.353(2) 0.915(4) 0.189(16) Uiso 0.5 1 d D U P . .
C31 C 1.077(2) -0.470(2) 0.839(3) 0.097(8) Uiso 0.5 1 d D U P . .
C32 C 0.998(2) -0.516(3) 0.908(3) 0.096(8) Uiso 0.5 1 d D U P . .
H32A H 0.9968 -0.5757 0.9364 0.115 Uiso 0.5 1 calc R U P . .
C33 C 0.921(3) -0.472(2) 0.935(3) 0.096(8) Uiso 0.5 1 d D U P . .
H33A H 0.8654 -0.5010 0.9810 0.115 Uiso 0.5 1 calc R U P . .
C34 C 0.9272(18) -0.385(2) 0.892(3) 0.100(8) Uiso 0.5 1 d D U P . .
C35 C 1.003(2) -0.3346(18) 0.822(3) 0.094(8) Uiso 0.5 1 d D U P . .
H35A H 1.0035 -0.2750 0.7924 0.113 Uiso 0.5 1 calc R U P . .
C36 C 1.0776(18) -0.383(2) 0.801(3) 0.097(8) Uiso 0.5 1 d D U P . .
H36A H 1.1336 -0.3533 0.7576 0.117 Uiso 0.5 1 calc R U P . .
C37 C 1.233(4) -0.500(3) 0.788(4) 0.167(14) Uiso 0.5 1 d D U P . .
H37A H 1.2521 -0.4432 0.7681 0.200 Uiso 0.5 1 calc R U P . .
C38 C 1.142(3) -0.620(3) 0.852(4) 0.169(14) Uiso 0.5 1 d D U P . .
H38A H 1.0905 -0.6570 0.8821 0.202 Uiso 0.5 1 calc R U P . .
C39 C 1.232(4) -0.642(3) 0.819(4) 0.166(14) Uiso 0.5 1 d D U P . .
H39A H 1.2522 -0.6970 0.8235 0.199 Uiso 0.5 1 calc R U P . .
C40 C 0.846(3) -0.269(2) 0.908(4) 0.190(16) Uiso 0.5 1 d D U P . .
H40A H 0.8999 -0.2363 0.8818 0.228 Uiso 0.5 1 calc R U P . .
C41 C 0.748(2) -0.378(3) 0.956(4) 0.191(16) Uiso 0.5 1 d D U P . .
H41A H 0.7242 -0.4300 0.9663 0.229 Uiso 0.5 1 calc R U P . .
C42 C 0.699(2) -0.311(4) 0.979(4) 0.189(16) Uiso 0.5 1 d D U P . .
H42A H 0.6353 -0.3116 1.0098 0.226 Uiso 0.5 1 calc R U P . .

loop_
_atom_site_aniso_label
_atom_site_aniso_U_11
_atom_site_aniso_U_22
_atom_site_aniso_U_33
_atom_site_aniso_U_23
_atom_site_aniso_U_13
_atom_site_aniso_U_12
W1 0.0535(5) 0.0162(3) 0.0340(4) 0.0032(3) -0.0239(3) -0.0052(3)
W2 0.0366(4) 0.0265(4) 0.0210(3) -0.0021(3) -0.0048(3) -0.0128(3)
W3 0.0204(3) 0.0415(4) 0.0394(4) -0.0215(3) -0.0052(3) -0.0017(3)
W4 0.0275(4) 0.0334(4) 0.0528(4) -0.0230(3) -0.0252(3) 0.0139(3)
W5 0.0430(4) 0.0187(3) 0.0517(4) -0.0141(3) -0.0305(4) 0.0139(3)
W6 0.0578(5) 0.0241(4) 0.0561(5) -0.0099(3) -0.0463(4) 0.0138(3)
W7 0.0655(5) 0.0256(4) 0.0285(4) 0.0022(3) -0.0310(4) -0.0037(3)
W8 0.0275(4) 0.0416(4) 0.0586(5) -0.0365(4) -0.0198(3) 0.0162(3)
W9 0.0470(5) 0.0423(4) 0.0148(3) -0.0048(3) -0.0028(3) -0.0218(3)
W10 0.0281(4) 0.0482(4) 0.0318(4) -0.0247(3) -0.0020(3) -0.0039(3)
W11 0.0206(7) 0.0171(6) 0.0233(7) -0.0060(5) -0.0107(6) 0.0003(5)
W12 0.0211(6) 0.0229(6) 0.0237(6) -0.0089(5) -0.0139(5) 0.0051(5)
W13 0.0250(7) 0.0230(7) 0.0181(6) -0.0068(6) -0.0104(6) 0.0017(5)
W14 0.0258(8) 0.0192(7) 0.0242(7) -0.0086(6) -0.0104(6) 0.0025(6)
W15 0.0221(7) 0.0155(6) 0.0286(7) -0.0079(6) -0.0109(6) 0.0030(5)
O31 0.009(8) 0.024(8) 0.018(8) -0.003(7) -0.005(6) 0.003(7)
O32 0.041(15) 0.013(12) 0.037(14) -0.006(11) -0.016(12) 0.003(11)
O33 0.023(8) 0.028(8) 0.018(8) -0.008(7) -0.004(7) -0.001(7)
O34 0.018(11) 0.024(11) 0.018(11) -0.010(9) -0.001(9) 0.010(10)
O35 0.013(8) 0.019(8) 0.020(8) 0.000(6) -0.013(6) 0.005(6)
O36 0.027(12) 0.043(13) 0.022(11) -0.009(10) 0.002(9) -0.017(10)
O37 0.020(11) 0.044(14) 0.047(13) -0.022(12) -0.017(10) 0.004(10)
O38 0.047(12) 0.045(12) 0.022(10) -0.008(9) -0.024(9) 0.004(9)
O39 0.037(13) 0.033(12) 0.028(11) -0.018(10) -0.018(10) 0.005(10)
O40 0.050(15) 0.010(10) 0.048(14) -0.007(10) -0.026(12) 0.003(9)
W11A 0.0201(7) 0.0204(6) 0.0315(7) -0.0084(6) -0.0142(6) 0.0023(5)
W12A 0.0270(7) 0.0205(7) 0.0270(7) -0.0057(6) -0.0168(6) 0.0026(6)
W13A 0.0254(7) 0.0191(6) 0.0176(6) -0.0042(5) -0.0104(6) -0.0004(5)
W14A 0.0243(7) 0.0145(6) 0.0208(6) -0.0051(5) -0.0101(5) 0.0018(5)
W15A 0.0220(7) 0.0160(6) 0.0246(7) -0.0054(6) -0.0083(5) -0.0010(5)
O31A 0.011(11) 0.031(12) 0.021(11) -0.008(10) 0.007(10) -0.008(9)
O32A 0.028(8) 0.019(8) 0.033(8) -0.012(7) -0.016(7) 0.004(7)
O33A 0.026(12) 0.031(13) 0.026(13) -0.007(11) -0.017(10) -0.001(10)
O34A 0.027(14) 0.021(12) 0.016(12) 0.000(9) 0.004(10) 0.012(11)
O35A 0.031(9) 0.022(9) 0.038(9) -0.010(7) -0.017(7) 0.004(7)
O36A 0.024(12) 0.017(11) 0.063(15) -0.012(11) -0.024(11) 0.001(9)
O37A 0.022(11) 0.043(13) 0.021(10) 0.002(10) -0.010(9) -0.015(10)
O38A 0.032(12) 0.030(12) 0.041(12) -0.014(10) -0.033(11) 0.013(9)
O39A 0.031(12) 0.043(13) 0.016(10) 0.000(10) -0.010(9) -0.009(10)
O40A 0.024(12) 0.026(11) 0.038(12) -0.004(10) -0.012(10) -0.015(9)
Co1 0.0352(13) 0.0281(12) 0.0241(11) -0.0076(9) -0.0074(10) -0.0033(10)
Na1 0.024(11) 0.058(15) 0.072(13) 0.021(11) 0.002(9) -0.002(9)
P1 0.025(4) 0.016(4) 0.016(4) -0.006(3) -0.012(3) 0.008(3)
P2 0.018(4) 0.014(3) 0.017(3) -0.007(3) -0.012(3) 0.005(3)
P3 0.018(4) 0.015(4) 0.015(3) -0.003(3) -0.007(3) 0.004(3)
P1A 0.022(4) 0.011(3) 0.016(3) -0.001(3) -0.011(3) 0.000(3)
O43A 0.029(12) 0.008(9) 0.027(11) -0.002(8) -0.013(9) 0.004(8)
O44A 0.029(8) 0.026(8) 0.024(8) -0.011(6) -0.016(7) -0.005(6)
P2A 0.014(4) 0.014(3) 0.016(3) -0.005(3) -0.008(3) 0.003(3)
O47A 0.022(8) 0.015(7) 0.010(7) -0.008(6) -0.003(6) -0.004(6)
O48A 0.022(10) 0.007(9) 0.025(10) -0.007(8) -0.014(9) 0.004(7)
O1 0.033(6) 0.026(6) 0.021(5) 0.001(5) -0.011(5) 0.000(5)
O2 0.072(9) 0.039(7) 0.028(6) 0.000(5) -0.035(6) 0.009(6)
O3 0.037(6) 0.029(6) 0.026(6) -0.011(5) -0.017(5) 0.007(5)
O4 0.043(7) 0.035(7) 0.049(7) -0.010(6) -0.032(6) 0.016(5)
O5 0.019(5) 0.017(5) 0.029(6) -0.001(4) -0.011(4) 0.006(4)
O6 0.021(6) 0.025(6) 0.040(6) -0.012(5) -0.012(5) -0.001(4)
O7 0.036(7) 0.026(6) 0.057(7) -0.016(6) -0.024(6) 0.014(5)
O8 0.025(6) 0.032(6) 0.035(6) -0.012(5) -0.007(5) 0.000(5)
O9 0.039(7) 0.022(6) 0.034(6) -0.006(5) -0.019(5) 0.003(5)
O10 0.014(5) 0.027(6) 0.025(5) -0.003(5) -0.008(4) 0.007(4)
O11 0.027(6) 0.023(6) 0.022(5) -0.004(5) -0.003(5) 0.003(4)
O12 0.039(7) 0.043(7) 0.035(6) -0.010(6) -0.019(5) -0.002(5)
O13 0.026(6) 0.017(5) 0.022(5) 0.001(4) -0.007(4) -0.001(4)
O14 0.038(7) 0.038(7) 0.038(6) -0.016(5) -0.023(5) 0.009(5)
O15 0.042(7) 0.032(6) 0.037(6) -0.017(5) -0.015(5) 0.024(5)
O16 0.055(8) 0.046(7) 0.029(6) -0.015(6) -0.004(6) -0.010(6)
O17 0.025(6) 0.035(6) 0.041(7) -0.007(5) -0.007(5) 0.003(5)
O18 0.050(7) 0.027(6) 0.028(6) -0.003(5) -0.016(5) -0.003(5)
O19 0.031(6) 0.025(6) 0.044(7) -0.016(5) -0.015(5) 0.006(5)
O20 0.048(7) 0.026(6) 0.034(6) -0.007(5) -0.005(6) -0.004(5)
O21 0.021(6) 0.035(6) 0.042(6) -0.017(5) -0.019(5) 0.015(5)
O22 0.042(7) 0.031(6) 0.037(6) -0.007(5) -0.019(6) 0.010(5)
O23 0.052(8) 0.036(7) 0.032(6) -0.013(5) -0.016(6) -0.003(6)
O24 0.025(6) 0.025(6) 0.034(6) -0.011(5) -0.014(5) 0.011(4)
O25 0.047(7) 0.022(6) 0.024(5) -0.002(5) -0.018(5) -0.005(5)
O26 0.029(6) 0.031(6) 0.042(6) -0.020(5) -0.016(5) 0.007(5)
O27 0.032(6) 0.008(5) 0.033(6) -0.001(4) -0.010(5) 0.000(4)
O28 0.021(6) 0.028(6) 0.037(6) -0.012(5) -0.017(5) 0.005(4)
O29 0.029(6) 0.030(6) 0.022(5) -0.007(5) -0.011(5) -0.001(5)
O30 0.013(5) 0.030(6) 0.039(6) -0.019(5) -0.004(5) 0.007(4)
O41 0.062(8) 0.020(6) 0.063(8) -0.013(6) -0.053(7) 0.012(5)
O42 0.022(6) 0.050(7) 0.065(8) -0.044(7) -0.020(6) 0.016(5)
O43 0.017(7) 0.012(7) 0.017(7) -0.010(6) -0.008(6) 0.008(6)
O44 0.017(10) 0.005(9) 0.032(11) 0.000(8) -0.010(9) -0.003(7)
O45 0.031(6) 0.027(6) 0.028(6) 0.000(5) -0.017(5) 0.001(5)
O46 0.053(8) 0.052(7) 0.011(5) -0.009(5) 0.002(5) -0.031(6)
O47 0.023(11) 0.015(10) 0.027(11) -0.010(9) -0.012(9) 0.006(8)
O48 0.039(13) 0.024(11) 0.024(11) -0.014(9) -0.013(10) 0.002(9)
O49 0.016(5) 0.037(6) 0.029(6) -0.017(5) -0.010(4) 0.003(4)
O50 0.018(10) 0.028(11) 0.016(9) -0.006(9) -0.010(8) -0.001(8)
O51 0.028(12) 0.017(10) 0.020(10) -0.003(9) -0.006(9) -0.002(8)
O52 0.048(7) 0.017(5) 0.043(6) -0.007(5) -0.029(6) 0.003(5)
O53 0.023(6) 0.038(6) 0.047(7) -0.028(6) -0.011(5) 0.007(5)
O54 0.052(7) 0.025(6) 0.036(6) -0.006(5) -0.029(6) 0.009(5)
O55 0.036(6) 0.040(7) 0.011(5) 0.000(5) -0.003(5) -0.012(5)
O56 0.042(7) 0.046(7) 0.021(5) -0.009(5) -0.011(5) -0.013(5)
N1 0.026(7) 0.032(8) 0.022(7) 0.001(6) -0.003(6) -0.002(6)
N2 0.028(8) 0.018(7) 0.027(7) 0.013(6) -0.009(6) -0.001(6)
N3 0.064(7) 0.065(7) 0.091(8) -0.034(7) 0.006(6) -0.010(6)
N4 0.052(7) 0.057(7) 0.085(8) -0.037(7) 0.000(6) -0.010(6)
N5 0.098(6) 0.109(7) 0.093(6) -0.021(5) -0.041(5) -0.012(5)
N6 0.095(7) 0.096(7) 0.076(6) -0.029(6) -0.050(6) -0.011(6)
C1 0.018(8) 0.033(9) 0.028(8) 0.001(7) -0.012(7) 0.007(7)
C2 0.026(10) 0.035(10) 0.056(12) -0.001(9) -0.012(9) 0.008(8)
C3 0.027(7) 0.032(7) 0.043(8) 0.007(6) -0.014(6) 0.009(6)
C4 0.023(7) 0.026(7) 0.025(7) 0.001(5) -0.007(5) -0.001(5)
C5 0.040(12) 0.038(11) 0.053(12) 0.018(10) 0.001(10) 0.009(9)
C6 0.026(10) 0.053(12) 0.037(10) 0.003(9) -0.002(8) 0.009(9)
C11 0.045(12) 0.021(9) 0.066(13) -0.009(9) -0.019(10) -0.001(8)
C12 0.046(13) 0.059(15) 0.12(2) -0.028(15) -0.049(14) 0.015(11)
C13 0.078(17) 0.028(11) 0.108(19) 0.034(12) -0.066(16) -0.025(11)
C14 0.046(13) 0.054(13) 0.055(12) 0.007(10) -0.025(10) -0.027(11)
C15 0.059(14) 0.035(12) 0.062(14) 0.001(11) 0.005(11) -0.009(10)
C16 0.067(15) 0.013(9) 0.073(15) -0.001(9) -0.001(12) 0.000(9)
C17 0.054(7) 0.055(7) 0.084(8) -0.040(7) 0.000(6) -0.013(6)
C18 0.060(7) 0.065(7) 0.092(8) -0.034(7) 0.001(7) -0.009(6)
C19 0.058(7) 0.066(7) 0.092(8) -0.037(7) 0.008(7) -0.010(6)
C20 0.101(7) 0.102(7) 0.093(6) -0.021(5) -0.040(5) -0.005(5)
C21 0.104(7) 0.096(7) 0.088(6) -0.034(5) -0.036(5) -0.009(5)
C22 0.101(7) 0.094(7) 0.084(6) -0.036(5) -0.042(5) -0.016(5)
O1W 0.060(9) 0.073(10) 0.059(9) -0.016(8) -0.025(7) -0.019(8)
O2W 0.058(9) 0.073(10) 0.063(9) -0.048(8) -0.006(7) -0.011(7)
O3W 0.040(8) 0.058(8) 0.065(9) -0.022(7) -0.024(7) 0.010(6)
O4W 0.100(12) 0.029(7) 0.063(9) -0.006(7) -0.031(9) -0.007(7)
O6W 0.089(12) 0.057(9) 0.070(10) -0.013(8) -0.046(9) 0.006(8)
O7W 0.050(9) 0.114(13) 0.085(11) -0.057(11) -0.018(8) 0.018(9)
O12W 0.010(6) 0.049(7) 0.052(7) -0.032(6) -0.013(5) 0.011(5)

loop_
_atom_type_symbol
_atom_type_description
_atom_type_scat_dispersion_real
_atom_type_scat_dispersion_imag
_atom_type_scat_source
C C 0.0033 0.0016 'International Tables Vol C Tables 4.2.6.8 and 6.1.1.4'
H H 0.0000 0.0000 'International Tables Vol C Tables 4.2.6.8 and 6.1.1.4'
N N 0.0061 0.0033 'International Tables Vol C Tables 4.2.6.8 and 6.1.1.4'
O O 0.0106 0.0060 'International Tables Vol C Tables 4.2.6.8 and 6.1.1.4'
P P 0.1023 0.0942 'International Tables Vol C Tables 4.2.6.8 and 6.1.1.4'
Co Co 0.3494 0.9721 'International Tables Vol C Tables 4.2.6.8 and 6.1.1.4'
W W -0.8490 6.8722 'International Tables Vol C Tables 4.2.6.8 and 6.1.1.4'
Na Na 0.0362 0.0249 'International Tables Vol C Tables 4.2.6.8 and 6.1.1.4'

loop_
_geom_angle_atom_site_label_1
_geom_angle_atom_site_label_2
_geom_angle_atom_site_label_3
_geom_angle
_geom_angle_site_symmetry_1
_geom_angle_site_symmetry_3
_geom_angle_publ_flag
O18 W1 O27 102.9(5) . . ?
O18 W1 O26 98.2(5) . . ?
O27 W1 O26 86.4(4) . . ?
O18 W1 O1 98.8(5) . . ?
O27 W1 O1 158.3(4) . . ?
O26 W1 O1 90.6(4) . . ?
O18 W1 O9 96.6(5) . . ?
O27 W1 O9 86.3(4) . . ?
O26 W1 O9 164.6(4) . . ?
O1 W1 O9 91.1(4) . . ?
O18 W1 O45 171.3(4) . . ?
O27 W1 O45 85.8(4) . . ?
O26 W1 O45 83.0(4) . . ?
O1 W1 O45 72.5(4) . . ?
O9 W1 O45 83.0(4) . . ?
O20 W2 O56 102.7(5) . . ?
O20 W2 O26 97.4(5) . . ?
O56 W2 O26 88.8(5) . . ?
O20 W2 O13 97.6(5) . . ?
O56 W2 O13 159.7(4) . . ?
O26 W2 O13 90.0(4) . . ?
O20 W2 O14 95.3(5) . . ?
O56 W2 O14 87.9(5) . . ?
O26 W2 O14 167.3(4) . . ?
O13 W2 O14 88.8(4) . . ?
O20 W2 O46 169.9(4) . . ?
O56 W2 O46 87.4(4) . . ?
O26 W2 O46 84.1(5) . . ?
O13 W2 O46 72.4(4) . . ?
O14 W2 O46 83.5(5) . . ?
O17 W3 O28 103.4(5) . . ?
O17 W3 O11 99.0(5) . . ?
O28 W3 O11 157.6(4) . . ?
O17 W3 O14 98.2(5) . . ?
O28 W3 O14 87.3(4) . . ?
O11 W3 O14 91.3(4) . . ?
O17 W3 O24 96.2(5) . . ?
O28 W3 O24 86.2(4) . . ?
O11 W3 O24 89.7(4) . . ?
O14 W3 O24 165.2(4) . . ?
O17 W3 O49 171.6(4) . . ?
O28 W3 O49 84.9(4) . . ?
O11 W3 O49 72.7(4) . . ?
O14 W3 O49 83.3(4) . . ?
O24 W3 O49 82.9(4) . . ?
O22 W4 O53 102.5(5) . . ?
O22 W4 O10 98.0(5) . . ?
O53 W4 O10 159.5(4) . . ?
O22 W4 O24 95.5(5) . 2_656 ?
O53 W4 O24 88.3(4) . 2_656 ?
O10 W4 O24 89.6(4) . 2_656 ?
O22 W4 O23 96.6(5) . . ?
O53 W4 O23 87.7(5) . . ?
O10 W4 O23 90.0(4) . . ?
O24 W4 O23 167.8(5) 2_656 . ?
O22 W4 O42 171.0(4) . . ?
O53 W4 O42 86.5(4) . . ?
O10 W4 O42 73.1(4) . . ?
O24 W4 O42 83.9(4) 2_656 . ?
O23 W4 O42 84.3(5) . . ?
O7 W5 O52 101.2(5) . . ?
O7 W5 O5 98.9(5) . . ?
O52 W5 O5 159.9(4) . . ?
O7 W5 O9 95.5(5) . . ?
O52 W5 O9 87.0(5) . . ?
O5 W5 O9 90.2(4) . . ?
O7 W5 O12 97.7(5) . . ?
O52 W5 O12 87.9(5) . . ?
O5 W5 O12 90.4(4) . . ?
O9 W5 O12 166.5(4) . . ?
O7 W5 O41 171.7(4) . . ?
O52 W5 O41 87.0(4) . . ?
O5 W5 O41 72.9(4) . . ?
O9 W5 O41 83.7(4) . . ?
O12 W5 O41 83.6(5) . . ?
O4 W6 O5 99.5(5) . . ?
O4 W6 O54 102.3(5) . . ?
O5 W6 O54 158.2(4) . . ?
O4 W6 O23 97.0(5) . . ?
O5 W6 O23 90.5(4) . . ?
O54 W6 O23 86.5(5) . . ?
O4 W6 O21 96.4(5) . . ?
O5 W6 O21 91.4(4) . . ?
O54 W6 O21 86.6(5) . . ?
O23 W6 O21 166.0(5) . . ?
O4 W6 O41 172.2(5) . . ?
O5 W6 O41 72.7(4) . . ?
O54 W6 O41 85.6(4) . . ?
O23 W6 O41 83.2(5) . . ?
O21 W6 O41 84.1(4) . . ?
O2 W7 O29 102.4(5) . . ?
O2 W7 O1 97.5(5) . . ?
O29 W7 O1 160.1(4) . . ?
O2 W7 O21 96.8(5) . . ?
O29 W7 O21 88.4(4) . . ?
O1 W7 O21 89.5(4) . . ?
O2 W7 O8 95.6(5) . . ?
O29 W7 O8 87.2(4) . . ?
O1 W7 O8 90.7(4) . . ?
O21 W7 O8 167.5(4) . . ?
O2 W7 O45 171.1(5) . . ?
O29 W7 O45 86.5(4) . . ?
O1 W7 O45 73.6(4) . . ?
O21 W7 O45 83.9(4) . . ?
O8 W7 O45 84.2(4) . . ?
O15 W8 O10 99.2(5) . . ?
O15 W8 O6 103.1(5) . . ?
O10 W8 O6 157.7(4) . . ?
O15 W8 O12 98.6(5) . . ?
O10 W8 O12 90.3(4) . . ?
O6 W8 O12 86.0(4) . . ?
O15 W8 O19 96.1(5) . . ?
O10 W8 O19 91.3(4) . . ?
O6 W8 O19 86.7(4) . . ?
O12 W8 O19 164.8(5) . . ?
O15 W8 O42 171.8(5) . . ?
O10 W8 O42 72.7(4) . . ?
O6 W8 O42 85.0(4) . . ?
O12 W8 O42 83.1(5) . . ?
O19 W8 O42 82.9(4) . . ?
O3 W9 O55 102.8(4) . . ?
O3 W9 O13 98.5(4) . . ?
O55 W9 O13 158.7(4) . . ?
O3 W9 O8 97.7(5) . . ?
O55 W9 O8 86.7(5) . . ?
O13 W9 O8 90.7(4) . . ?
O3 W9 O25 95.9(4) . . ?
O55 W9 O25 87.0(5) . . ?
O13 W9 O25 90.7(4) . . ?
O8 W9 O25 165.9(4) . . ?
O3 W9 O46 171.5(4) . . ?
O55 W9 O46 85.5(4) . . ?
O13 W9 O46 73.2(4) . . ?
O8 W9 O46 84.0(5) . . ?
O25 W9 O46 83.0(4) . . ?
O16 W10 O30 100.7(5) . . ?
O16 W10 O11 100.5(5) . . ?
O30 W10 O11 158.8(4) . . ?
O16 W10 O25 96.8(5) . . ?
O30 W10 O25 87.1(4) . . ?
O11 W10 O25 90.3(4) . . ?
O16 W10 O19 96.8(5) . 2_656 ?
O30 W10 O19 87.9(4) . 2_656 ?
O11 W10 O19 89.8(4) . 2_656 ?
O25 W10 O19 166.2(4) . 2_656 ?
O16 W10 O49 173.7(5) . . ?
O30 W10 O49 85.6(4) . . ?
O11 W10 O49 73.2(4) . . ?
O25 W10 O49 83.0(4) . . ?
O19 W10 O49 83.7(4) 2_656 . ?
O36 W11 O31 97.7(9) . . ?
O36 W11 O35 97.8(9) . . ?
O31 W11 O35 88.7(9) . . ?
O36 W11 O28 96.3(8) . . ?
O31 W11 O28 90.2(7) . . ?
O35 W11 O28 165.9(6) . . ?
O36 W11 O56 97.1(8) . . ?
O31 W11 O56 164.5(7) . . ?
O35 W11 O56 84.6(7) . . ?
O28 W11 O56 92.9(4) . . ?
O37 W12 O32 97.9(10) . . ?
O37 W12 O31 97.8(9) . . ?
O32 W12 O31 87.4(10) . . ?
O37 W12 O53 97.1(8) . 2_656 ?
O32 W12 O53 164.3(8) . 2_656 ?
O31 W12 O53 85.8(7) . 2_656 ?
O37 W12 O54 97.8(8) . 2_656 ?
O32 W12 O54 87.6(8) . 2_656 ?
O31 W12 O54 164.1(6) . 2_656 ?
O53 W12 O54 95.2(5) 2_656 2_656 ?
O37 W12 O43 179.6(8) . 2_656 ?
O32 W12 O43 82.5(8) . 2_656 ?
O31 W12 O43 82.0(7) . 2_656 ?
O53 W12 O43 82.5(5) 2_656 2_656 ?
O54 W12 O43 82.4(5) 2_656 2_656 ?
O38 W13 O33 99.1(9) . . ?
O38 W13 O32 96.1(10) . . ?
O33 W13 O32 87.6(10) . . ?
O38 W13 O29 96.5(8) . 2_656 ?
O33 W13 O29 164.0(6) . 2_656 ?
O32 W13 O29 87.1(8) . 2_656 ?
O38 W13 O55 98.3(8) . 2_656 ?
O33 W13 O55 89.1(7) . 2_656 ?
O32 W13 O55 165.6(7) . 2_656 ?
O29 W13 O55 92.4(4) 2_656 2_656 ?
O38 W13 O47 177.8(9) . 2_656 ?
O33 W13 O47 82.6(8) . 2_656 ?
O32 W13 O47 82.5(8) . 2_656 ?
O29 W13 O47 81.8(6) 2_656 2_656 ?
O55 W13 O47 83.2(6) 2_656 2_656 ?
O39 W14 O34 97.5(9) . . ?
O39 W14 O33 96.6(9) . . ?
O34 W14 O33 88.7(9) . . ?
O39 W14 O6 98.6(7) . . ?
O34 W14 O6 88.4(7) . . ?
O33 W14 O6 164.8(6) . . ?
O39 W14 O30 96.8(7) . 2_656 ?
O34 W14 O30 165.5(6) . 2_656 ?
O33 W14 O30 87.3(7) . 2_656 ?
O6 W14 O30 91.8(4) . 2_656 ?
O39 W14 O50 177.6(8) . 2_656 ?
O34 W14 O50 83.3(7) . 2_656 ?
O33 W14 O50 81.1(7) . 2_656 ?
O6 W14 O50 83.7(6) . 2_656 ?
O30 W14 O50 82.3(5) 2_656 2_656 ?
O40 W15 O35 98.9(9) . . ?
O40 W15 O34 97.6(9) . . ?
O35 W15 O34 88.0(9) . . ?
O40 W15 O27 97.6(8) . . ?
O35 W15 O27 91.1(7) . . ?
O34 W15 O27 164.8(6) . . ?
O40 W15 O52 96.1(8) . . ?
O35 W15 O52 164.4(6) . . ?
O34 W15 O52 86.2(7) . . ?
O27 W15 O52 90.7(4) . . ?
W11 O31 W12 158.6(13) . . ?
W12 O32 W13 159.8(14) . . ?
W13 O33 W14 158.4(12) . . ?
W14 O34 W15 160.8(12) . . ?
W15 O35 W11 160.0(12) . . ?
O36A W11A O31A 101.4(9) . . ?
O36A W11A O32A 97.8(10) . . ?
O31A W11A O32A 89.0(9) . . ?
O36A W11A O28 96.0(8) . . ?
O31A W11A O28 90.5(7) . . ?
O32A W11A O28 166.1(6) . . ?
O36A W11A O53 93.2(7) . 2_656 ?
O31A W11A O53 165.0(6) . 2_656 ?
O32A W11A O53 85.2(7) . 2_656 ?
O28 W11A O53 91.9(4) . 2_656 ?
O36A W11A O51 176.8(8) . . ?
O31A W11A O51 81.8(8) . . ?
O32A W11A O51 81.8(7) . . ?
O28 W11A O51 84.4(5) . . ?
O53 W11A O51 83.7(6) 2_656 . ?
O37A W12A O32A 97.5(8) . . ?
O37A W12A O33A 96.6(9) . . ?
O32A W12A O33A 88.4(10) . . ?
O37A W12A O29 95.4(7) . 2_656 ?
O32A W12A O29 166.9(6) . 2_656 ?
O33A W12A O29 88.1(7) . 2_656 ?
O37A W12A O54 96.4(8) . 2_656 ?
O32A W12A O54 88.7(7) . 2_656 ?
O33A W12A O54 167.0(6) . 2_656 ?
O29 W12A O54 92.0(4) 2_656 2_656 ?
O37A W12A O43A 177.8(8) . 2_656 ?
O32A W12A O43A 84.2(7) . 2_656 ?
O33A W12A O43A 82.1(7) . 2_656 ?
O29 W12A O43A 82.9(6) 2_656 2_656 ?
O54 W12A O43A 85.0(6) 2_656 2_656 ?
O38A W13A O33A 97.8(9) . . ?
O38A W13A O34A 97.6(10) . . ?
O33A W13A O34A 88.5(10) . . ?
O38A W13A O30 97.2(7) . 2_656 ?
O33A W13A O30 165.0(6) . 2_656 ?
O34A W13A O30 87.9(8) . 2_656 ?
O38A W13A O55 96.7(7) . 2_656 ?
O33A W13A O55 86.3(8) . 2_656 ?
O34A W13A O55 165.3(7) . 2_656 ?
O30 W13A O55 93.6(4) 2_656 2_656 ?
O38A W13A O47A 179.9(9) . 2_656 ?
O33A W13A O47A 82.2(7) . 2_656 ?
O34A W13A O47A 82.2(8) . 2_656 ?
O30 W13A O47A 82.8(6) 2_656 2_656 ?
O55 W13A O47A 83.4(5) 2_656 2_656 ?
O39A W14A O34A 97.3(10) . . ?
O39A W14A O6 98.0(7) . . ?
O34A W14A O6 87.8(8) . . ?
O39A W14A O35A 96.8(9) . . ?
O34A W14A O35A 86.5(10) . . ?
O6 W14A O35A 164.7(7) . . ?
O39A W14A O52 97.0(7) . . ?
O34A W14A O52 164.4(7) . . ?
O6 W14A O52 96.4(5) . . ?
O35A W14A O52 85.6(8) . . ?
O39A W14A O44 178.4(9) . . ?
O34A W14A O44 81.7(8) . . ?
O6 W14A O44 83.2(6) . . ?
O35A W14A O44 81.9(8) . . ?
O52 W14A O44 83.9(5) . . ?
O40A W15A O35A 97.5(9) . . ?
O40A W15A O31A 98.3(9) . . ?
O35A W15A O31A 88.1(10) . . ?
O40A W15A O27 95.9(8) . . ?
O35A W15A O27 90.2(8) . . ?
O31A W15A O27 165.8(6) . . ?
O40A W15A O56 96.4(8) . . ?
O35A W15A O56 165.4(7) . . ?
O31A W15A O56 85.4(7) . . ?
O27 W15A O56 92.8(4) . . ?
O40A W15A O48 178.7(9) . . ?
O35A W15A O48 83.8(8) . . ?
O31A W15A O48 82.0(8) . . ?
O27 W15A O48 83.8(6) . . ?
O56 W15A O48 82.3(6) . . ?
W11A O31A W15A 159.5(13) . . ?
W12A O32A W11A 161.1(13) . . ?
W13A O33A W12A 159.7(14) . . ?
W13A O34A W14A 158.4(14) . . ?
W15A O35A W14A 158.7(15) . . ?
N1 Co1 O3 86.4(4) . . ?
N1 Co1 O3W 88.7(5) . . ?
O3 Co1 O3W 93.3(5) . . ?
N1 Co1 O2W 97.0(5) . . ?
O3 Co1 O2W 173.3(5) . . ?
O3W Co1 O2W 92.5(5) . . ?
N1 Co1 O1W 96.4(5) . . ?
O3 Co1 O1W 84.9(5) . . ?
O3W Co1 O1W 174.4(5) . . ?
O2W Co1 O1W 89.0(5) . . ?
N1 Co1 O4W 174.9(6) . . ?
O3 Co1 O4W 93.1(5) . . ?
O3W Co1 O4W 86.2(6) . . ?
O2W Co1 O4W 84.0(6) . . ?
O1W Co1 O4W 88.6(6) . . ?
O5W Na1 Na1 167(5) 2_656 2_656 ?
O5W Na1 O50 92(5) 2_656 2_656 ?
Na1 Na1 O50 97.5(12) 2_656 2_656 ?
O5W Na1 O51 77(4) 2_656 . ?
Na1 Na1 O51 93.8(15) 2_656 . ?
O50 Na1 O51 168.6(14) 2_656 . ?
O5W Na1 O5W 170(4) 2_656 . ?
Na1 Na1 O5W 3.0(11) 2_656 . ?
O50 Na1 O5W 95.3(9) 2_656 . ?
O51 Na1 O5W 96.0(9) . . ?
O5W Na1 O44 86(4) 2_656 . ?
Na1 Na1 O44 96.2(13) 2_656 . ?
O50 Na1 O44 35.9(6) 2_656 . ?
O51 Na1 O44 141.6(9) . . ?
O5W Na1 O44 95.6(9) . . ?
O5W Na1 O47 94(5) 2_656 2_656 ?
Na1 Na1 O47 96.8(12) 2_656 2_656 ?
O50 Na1 O47 73.4(8) 2_656 2_656 ?
O51 Na1 O47 106.3(9) . 2_656 ?
O5W Na1 O47 94.3(9) . 2_656 ?
O44 Na1 O47 109.1(9) . 2_656 ?
O5W Na1 O48 75(4) 2_656 . ?
Na1 Na1 O48 93.7(14) 2_656 . ?
O50 Na1 O48 107.0(9) 2_656 . ?
O51 Na1 O48 71.1(7) . . ?
O5W Na1 O48 96.3(8) . . ?
O44 Na1 O48 71.3(8) . . ?
O47 Na1 O48 169.3(13) 2_656 . ?
O5W Na1 O43 83(4) 2_656 2_656 ?
Na1 Na1 O43 94.5(14) 2_656 2_656 ?
O50 Na1 O43 142.0(11) 2_656 2_656 ?
O51 Na1 O43 37.0(6) . 2_656 ?
O5W Na1 O43 95.0(8) . 2_656 ?
O44 Na1 O43 169.4(13) . 2_656 ?
O47 Na1 O43 69.4(7) 2_656 2_656 ?
O48 Na1 O43 108.0(8) . 2_656 ?
Na1 O5W Na1 10(4) 2_656 . ?
O44 P1 O43 112.9(10) . . ?
O44 P1 O42 105.0(9) . . ?
O43 P1 O42 106.5(8) . . ?
O44 P1 O41 107.3(8) . . ?
O43 P1 O41 106.1(8) . . ?
O42 P1 O41 119.2(7) . . ?
O44 P1 P3 77.1(7) . 2_656 ?
O43 P1 P3 79.9(7) . 2_656 ?
O42 P1 P3 50.6(5) . 2_656 ?
O41 P1 P3 169.8(6) . 2_656 ?
O48 P2 O47 113.6(11) . . ?
O48 P2 O45 107.4(9) . . ?
O47 P2 O45 107.4(9) . . ?
O48 P2 O46 105.5(9) . . ?
O47 P2 O46 106.4(8) . . ?
O45 P2 O46 116.8(7) . . ?
O50 P3 O51 113.3(11) . . ?
O50 P3 O49 108.0(8) . . ?
O51 P3 O49 106.9(8) . . ?
O50 P3 O42 107.1(9) . 2_656 ?
O51 P3 O42 107.8(9) . 2_656 ?
O49 P3 O42 113.9(6) . 2_656 ?
O50 P3 P1 81.6(7) . 2_656 ?
O51 P3 P1 82.0(7) . 2_656 ?
O49 P3 P1 162.0(6) . 2_656 ?
O42 P3 P1 48.1(4) 2_656 2_656 ?
O44A P1A O43A 112.5(11) . . ?
O44A P1A O45 108.9(9) . . ?
O43A P1A O45 106.1(9) . . ?
O44A P1A O41 108.8(9) . . ?
O43A P1A O41 106.9(9) . . ?
O45 P1A O41 113.7(6) . . ?
O47 O43A P1A 101.2(13) . . ?
O47 O43A O43 148.7(15) . . ?
P1A O43A O43 98.2(12) . . ?
O47 O43A W12A 93.2(11) . 2_656 ?
P1A O43A W12A 132.7(11) . 2_656 ?
O43 O43A W12A 91.3(10) . 2_656 ?
P1A O44A O48 98.8(13) . . ?
P1A O44A O44 97.9(12) . . ?
O48 O44A O44 147.6(16) . . ?
O48A P2A O47A 112.7(10) . . ?
O48A P2A O49 107.8(8) . . ?
O47A P2A O49 107.5(8) . . ?
O48A P2A O46 106.6(8) . . ?
O47A P2A O46 106.0(9) . . ?
O49 P2A O46 116.4(6) . . ?
P2A O47A O50 101.1(13) . . ?
P2A O47A O47 100.7(11) . . ?
O50 O47A O47 143.4(14) . . ?
P2A O47A W13A 131.6(10) . 2_656 ?
O50 O47A W13A 94.2(10) . 2_656 ?
O47 O47A W13A 92.9(10) . 2_656 ?
P2A O48A O51 100.8(12) . . ?
P2A O48A O48 98.7(12) . . ?
O51 O48A O48 142.3(15) . . ?
W7 O1 W1 118.9(5) . . ?
W9 O3 Co1 154.1(6) . . ?
W6 O5 W5 119.8(5) . . ?
W8 O6 W14A 144.8(6) . . ?
W8 O6 W14 145.2(5) . . ?
W9 O8 W7 155.0(6) . . ?
W1 O9 W5 155.9(6) . . ?
W8 O10 W4 120.2(5) . . ?
W3 O11 W10 120.1(5) . . ?
W8 O12 W5 156.2(7) . . ?
W9 O13 W2 119.1(5) . . ?
W3 O14 W2 155.0(6) . . ?
W10 O19 W8 156.3(6) 2_656 . ?
W7 O21 W6 154.3(6) . . ?
W6 O23 W4 155.4(7) . . ?
W4 O24 W3 154.9(6) 2_656 . ?
W10 O25 W9 156.2(6) . . ?
W2 O26 W1 155.3(6) . . ?
W1 O27 W15A 146.2(5) . . ?
W1 O27 W15 147.2(6) . . ?
W3 O28 W11 146.1(6) . . ?
W3 O28 W11A 147.0(5) . . ?
W7 O29 W13 145.6(6) . 2_656 ?
W7 O29 W12A 144.7(6) . 2_656 ?
W10 O30 W13A 146.1(6) . 2_656 ?
W10 O30 W14 145.3(6) . 2_656 ?
P1 O41 W5 120.8(6) . . ?
P1A O41 W5 120.7(6) . . ?
P1 O41 W6 120.7(6) . . ?
P1A O41 W6 122.2(6) . . ?
W5 O41 W6 94.6(4) . . ?
P1 O42 P3 81.3(6) . 2_656 ?
P1 O42 W4 120.0(6) . . ?
P3 O42 W4 122.1(6) 2_656 . ?
P1 O42 W8 120.8(6) . . ?
P3 O42 W8 121.6(6) 2_656 . ?
W4 O42 W8 94.1(4) . . ?
P1 O43 O51 100.6(11) . 2_656 ?
O43A O43 O51 136.6(14) . 2_656 ?
P1 O43 W12 132.5(10) . 2_656 ?
O51 O43 W12 95.8(10) 2_656 2_656 ?
P1 O43 Na1 117.6(11) . 2_656 ?
O51 O43 Na1 67.6(9) 2_656 2_656 ?
W12 O43 Na1 109.9(9) 2_656 2_656 ?
P1 O44 O50 103.8(11) . 2_656 ?
O50 O44 O44A 138.4(15) 2_656 . ?
O50 O44 W14A 94.4(11) 2_656 . ?
O44A O44 W14A 94.9(9) . . ?
P1 O44 Na1 118.8(11) . . ?
O50 O44 Na1 68.7(10) 2_656 . ?
P2 O45 W7 120.3(6) . . ?
P1A O45 W7 123.3(6) . . ?
P2 O45 W1 122.2(6) . . ?
P1A O45 W1 121.5(6) . . ?
W7 O45 W1 94.9(4) . . ?
P2 O46 W9 120.6(6) . . ?
P2A O46 W9 121.4(6) . . ?
P2 O46 W2 120.0(6) . . ?
P2A O46 W2 120.0(6) . . ?
W9 O46 W2 95.3(4) . . ?
O43A O47 O47A 141.0(15) . . ?
P2 O47 W13 133.4(11) . 2_656 ?
P2 O47 Na1 116.6(11) . 2_656 ?
W13 O47 Na1 109.9(9) 2_656 2_656 ?
O44A O48 O48A 141.6(16) . . ?
O44A O48 W15A 92.0(10) . . ?
O48A O48 W15A 94.1(10) . . ?
P2 O48 Na1 119.2(12) . . ?
P2A O49 W10 121.8(5) . . ?
P3 O49 W10 121.4(5) . . ?
P2A O49 W3 121.8(6) . . ?
P3 O49 W3 122.8(5) . . ?
W10 O49 W3 93.9(3) . . ?
P3 O50 O44 97.5(12) . 2_656 ?
O47A O50 O44 149.0(16) . 2_656 ?
P3 O50 W14 132.6(11) . 2_656 ?
O44 O50 W14 94.2(10) 2_656 2_656 ?
P3 O50 Na1 117.1(11) . 2_656 ?
O44 O50 Na1 75.4(10) 2_656 2_656 ?
W14 O50 Na1 110.3(9) 2_656 2_656 ?
P3 O51 O43 97.5(11) . 2_656 ?
O48A O51 O43 150.7(16) . 2_656 ?
O48A O51 W11A 93.4(10) . . ?
O43 O51 W11A 93.6(10) 2_656 . ?
P3 O51 Na1 118.3(12) . . ?
O43 O51 Na1 75.4(10) 2_656 . ?
W5 O52 W14A 141.7(6) . . ?
W5 O52 W15 144.9(6) . . ?
W4 O53 W12 143.9(6) . 2_656 ?
W4 O53 W11A 143.6(6) . 2_656 ?
W6 O54 W12 144.5(6) . 2_656 ?
W6 O54 W12A 145.2(6) . 2_656 ?
W9 O55 W13 145.7(6) . 2_656 ?
W9 O55 W13A 143.5(6) . 2_656 ?
W2 O56 W15A 142.6(6) . . ?
W2 O56 W11 143.7(6) . . ?
C4 N1 C6 103.3(13) . . ?
C4 N1 Co1 128.7(11) . . ?
C6 N1 Co1 127.5(10) . . ?
C4 N2 C5 105.1(13) . . ?
C4 N2 C1 126.6(13) . . ?
C5 N2 C1 128.0(13) . . ?
C17 N3 C19 106(2) . . ?
C17 N3 H3B 127.2 . . ?
C19 N3 H3B 127.2 . . ?
C17 N4 C11 128.8(19) . . ?
C17 N4 C18 106.7(18) . . ?
C11 N4 C18 124.5(19) . . ?
C22 N5 C20 109(2) . . ?
C22 N5 H5B 125.5 . . ?
C20 N5 H5B 125.5 . . ?
C21 N6 C20 111(2) . . ?
C21 N6 C14 125(2) . . ?
C20 N6 C14 123(2) . . ?
C3 C1 C2 119.5(15) 2_764 . ?
C3 C1 N2 120.5(14) 2_764 . ?
C2 C1 N2 119.8(14) . . ?
C1 C2 C3 119.8(16) . . ?
C1 C2 H2A 120.1 . . ?
C3 C2 H2A 120.1 . . ?
C1 C3 C2 120.7(15) 2_764 . ?
C1 C3 H3A 119.7 2_764 . ?
C2 C3 H3A 119.7 . . ?
N2 C4 N1 113.5(14) . . ?
N2 C4 H4A 123.2 . . ?
N1 C4 H4A 123.2 . . ?
C6 C5 N2 108.4(16) . . ?
C6 C5 H5A 125.8 . . ?
N2 C5 H5A 125.8 . . ?
C5 C6 N1 109.5(15) . . ?
C5 C6 H6A 125.3 . . ?
N1 C6 H6A 125.3 . . ?
C12 C11 C16 116.7(18) . . ?
C12 C11 N4 126(2) . . ?
C16 C11 N4 117.7(17) . . ?
C11 C12 C13 122(2) . . ?
C11 C12 H12A 119.0 . . ?
C13 C12 H12A 119.0 . . ?
C14 C13 C12 120.7(19) . . ?
C14 C13 H13A 119.6 . . ?
C12 C13 H13A 119.6 . . ?
C13 C14 C15 119.1(18) . . ?
C13 C14 N6 120(2) . . ?
C15 C14 N6 121(2) . . ?
C14 C15 C16 121(2) . . ?
C14 C15 H15A 119.6 . . ?
C16 C15 H15A 119.6 . . ?
C11 C16 C15 120.3(18) . . ?
C11 C16 H16A 119.9 . . ?
C15 C16 H16A 119.9 . . ?
N3 C17 N4 110(2) . . ?
N3 C17 H17A 125.2 . . ?
N4 C17 H17A 125.2 . . ?
C19 C18 N4 109(2) . . ?
C19 C18 H18A 125.6 . . ?
N4 C18 H18A 125.6 . . ?
C18 C19 N3 109(2) . . ?
C18 C19 H19A 125.6 . . ?
N3 C19 H19A 125.6 . . ?
N6 C20 N5 104(2) . . ?
N6 C20 H20A 128.1 . . ?
N5 C20 H20A 128.1 . . ?
N6 C21 C22 108(3) . . ?
N6 C21 H21A 125.9 . . ?
C22 C21 H21A 125.9 . . ?
N5 C22 C21 107(2) . . ?
N5 C22 H22A 126.7 . . ?
C21 C22 H22A 126.7 . . ?
C39 N7 C37 107.7(10) . . ?
C39 N7 H7A 126.2 . . ?
C37 N7 H7A 126.2 . . ?
C37 N8 C38 109.5(11) . . ?
C37 N8 C31 115(5) . . ?
C38 N8 C31 135(5) . . ?
C42 N9 C40 106.6(10) . . ?
C42 N9 H9A 126.7 . . ?
C40 N9 H9A 126.7 . . ?
C40 N10 C41 107.7(10) . . ?
C40 N10 C34 108.6(11) . . ?
C41 N10 C34 142.5(18) . . ?
C32 C31 C36 120(2) . . ?
C32 C31 N8 105(3) . . ?
C36 C31 N8 135(4) . . ?
C33 C32 C31 118(4) . . ?
C33 C32 H32A 120.8 . . ?
C31 C32 H32A 120.8 . . ?
C34 C33 C32 118(4) . . ?
C34 C33 H33A 121.0 . . ?
C32 C33 H33A 121.0 . . ?
C33 C34 C35 127(2) . . ?
C33 C34 N10 110.0(11) . . ?
C35 C34 N10 122(3) . . ?
C34 C35 C36 111.2(12) . . ?
C34 C35 H35A 124.4 . . ?
C36 C35 H35A 124.4 . . ?
C35 C36 C31 125.3(11) . . ?
C35 C36 H36A 117.4 . . ?
C31 C36 H36A 117.4 . . ?
N8 C37 N7 107.3(10) . . ?
N8 C37 H37A 126.4 . . ?
N7 C37 H37A 126.4 . . ?
C39 C38 N8 106.5(10) . . ?
C39 C38 H38A 126.7 . . ?
N8 C38 H38A 126.7 . . ?
C38 C39 N7 109.0(11) . . ?
C38 C39 H39A 125.5 . . ?
N7 C39 H39A 125.5 . . ?
N10 C40 N9 109.0(11) . . ?
N10 C40 H40A 125.5 . . ?
N9 C40 H40A 125.5 . . ?
C42 C41 N10 107.4(10) . . ?
C42 C41 H41A 126.3 . . ?
N10 C41 H41A 126.3 . . ?
C41 C42 N9 109.2(11) . . ?
C41 C42 H42A 125.4 . . ?
N9 C42 H42A 125.4 . . ?

loop_
_geom_bond_atom_site_label_1
_geom_bond_atom_site_label_2
_geom_bond_distance
_geom_bond_site_symmetry_2
_geom_bond_publ_flag
W1 O18 1.697(10) . ?
W1 O27 1.866(10) . ?
W1 O26 1.918(10) . ?
W1 O1 1.921(10) . ?
W1 O9 1.922(11) . ?
W1 O45 2.243(10) . ?
W2 O20 1.680(10) . ?
W2 O56 1.844(9) . ?
W2 O26 1.916(10) . ?
W2 O13 1.924(10) . ?
W2 O14 1.932(11) . ?
W2 O46 2.232(10) . ?
W3 O17 1.707(10) . ?
W3 O28 1.880(10) . ?
W3 O11 1.889(10) . ?
W3 O14 1.911(10) . ?
W3 O24 1.942(10) . ?
W3 O49 2.260(9) . ?
W4 O22 1.708(11) . ?
W4 O53 1.860(10) . ?
W4 O10 1.907(10) . ?
W4 O24 1.927(10) 2_656 ?
W4 O23 1.936(11) . ?
W4 O42 2.221(10) . ?
W5 O7 1.716(10) . ?
W5 O52 1.866(10) . ?
W5 O5 1.905(10) . ?
W5 O9 1.924(10) . ?
W5 O12 1.940(11) . ?
W5 O41 2.217(10) . ?
W6 O4 1.693(11) . ?
W6 O5 1.884(9) . ?
W6 O54 1.888(10) . ?
W6 O23 1.911(11) . ?
W6 O21 1.929(10) . ?
W6 O41 2.242(10) . ?
W7 O2 1.699(10) . ?
W7 O29 1.857(10) . ?
W7 O1 1.895(10) . ?
W7 O21 1.922(10) . ?
W7 O8 1.940(10) . ?
W7 O45 2.217(10) . ?
W8 O15 1.685(10) . ?
W8 O10 1.876(10) . ?
W8 O6 1.893(10) . ?
W8 O12 1.905(11) . ?
W8 O19 1.916(10) . ?
W8 O42 2.260(10) . ?
W9 O3 1.706(9) . ?
W9 O55 1.869(10) . ?
W9 O13 1.893(9) . ?
W9 O8 1.896(10) . ?
W9 O25 1.923(11) . ?
W9 O46 2.220(9) . ?
W10 O16 1.717(11) . ?
W10 O30 1.857(9) . ?
W10 O11 1.900(10) . ?
W10 O25 1.908(10) . ?
W10 O19 1.911(10) 2_656 ?
W10 O49 2.233(9) . ?
W11 O36 1.68(2) . ?
W11 O31 1.840(18) . ?
W11 O35 1.921(18) . ?
W11 O28 1.922(10) . ?
W11 O56 2.023(10) . ?
W12 O37 1.70(2) . ?
W12 O32 1.85(2) . ?
W12 O31 1.930(18) . ?
W12 O53 1.932(10) 2_656 ?
W12 O54 1.937(10) 2_656 ?
W12 O43 2.162(17) 2_656 ?
W13 O38 1.70(2) . ?
W13 O33 1.85(2) . ?
W13 O32 1.92(2) . ?
W13 O29 1.950(10) 2_656 ?
W13 O55 1.965(10) 2_656 ?
W13 O47 2.132(18) 2_656 ?
W14 O39 1.703(18) . ?
W14 O34 1.873(18) . ?
W14 O33 1.93(2) . ?
W14 O6 1.990(10) . ?
W14 O30 1.995(10) 2_656 ?
W14 O50 2.165(17) 2_656 ?
W15 O40 1.69(2) . ?
W15 O35 1.844(18) . ?
W15 O34 1.897(18) . ?
W15 O27 1.975(10) . ?
W15 O52 2.024(11) . ?
W11A O36A 1.670(19) . ?
W11A O31A 1.87(2) . ?
W11A O32A 1.89(2) . ?
W11A O28 1.956(10) . ?
W11A O53 2.023(10) 2_656 ?
W11A O51 2.176(19) . ?
W12A O37A 1.687(19) . ?
W12A O32A 1.89(2) . ?
W12A O33A 1.89(2) . ?
W12A O29 1.974(9) 2_656 ?
W12A O54 1.985(11) 2_656 ?
W12A O43A 2.158(19) 2_656 ?
W13A O38A 1.704(19) . ?
W13A O33A 1.88(2) . ?
W13A O34A 1.887(19) . ?
W13A O30 1.914(9) 2_656 ?
W13A O55 1.996(10) 2_656 ?
W13A O47A 2.165(16) 2_656 ?
W14A O39A 1.71(2) . ?
W14A O34A 1.89(2) . ?
W14A O6 1.895(10) . ?
W14A O35A 1.90(2) . ?
W14A O52 1.946(10) . ?
W14A O44 2.180(17) . ?
W15A O40A 1.682(18) . ?
W15A O35A 1.87(2) . ?
W15A O31A 1.90(2) . ?
W15A O27 1.947(10) . ?
W15A O56 2.011(10) . ?
W15A O48 2.195(18) . ?
Co1 N1 2.069(12) . ?
Co1 O3 2.081(10) . ?
Co1 O3W 2.087(13) . ?
Co1 O2W 2.090(12) . ?
Co1 O1W 2.098(13) . ?
Co1 O4W 2.123(13) . ?
Na1 O5W 0.60(3) 2_656 ?
Na1 Na1 2.03(6) 2_656 ?
Na1 O50 2.55(3) 2_656 ?
Na1 O51 2.59(3) . ?
Na1 O5W 2.62(4) . ?
Na1 O44 2.65(3) . ?
Na1 O47 2.66(3) 2_656 ?
Na1 O48 2.67(3) . ?
Na1 O43 2.71(3) 2_656 ?
O5W Na1 0.60(3) 2_656 ?
P1 O44 1.515(19) . ?
P1 O43 1.520(17) . ?
P1 O42 1.630(13) . ?
P1 O41 1.639(12) . ?
P1 P3 2.165(10) 2_656 ?
P2 O48 1.494(19) . ?
P2 O47 1.522(19) . ?
P2 O45 1.634(12) . ?
P2 O46 1.690(13) . ?
P3 O50 1.518(19) . ?
P3 O51 1.526(19) . ?
P3 O49 1.668(12) . ?
P3 O42 1.694(13) 2_656 ?
P3 P1 2.165(10) 2_656 ?
P1A O44A 1.487(19) . ?
P1A O43A 1.529(19) . ?
P1A O45 1.651(12) . ?
P1A O41 1.709(13) . ?
O43A O47 1.52(3) . ?
O43A O43 1.65(2) . ?
O43A W12A 2.158(19) 2_656 ?
O44A O48 1.54(3) . ?
O44A O44 1.70(3) . ?
P2A O48A 1.507(18) . ?
P2A O47A 1.521(18) . ?
P2A O49 1.604(11) . ?
P2A O46 1.701(13) . ?
O47A O50 1.57(2) . ?
O47A O47 1.71(2) . ?
O47A W13A 2.165(16) 2_656 ?
O48A O51 1.54(2) . ?
O48A O48 1.69(3) . ?
O19 W10 1.911(10) 2_656 ?
O24 W4 1.927(10) 2_656 ?
O29 W13 1.950(10) 2_656 ?
O29 W12A 1.974(9) 2_656 ?
O30 W13A 1.914(9) 2_656 ?
O30 W14 1.995(10) 2_656 ?
O42 P3 1.694(13) 2_656 ?
O43 O51 1.69(2) 2_656 ?
O43 W12 2.162(17) 2_656 ?
O43 Na1 2.71(3) 2_656 ?
O44 O50 1.61(2) 2_656 ?
O47 W13 2.132(18) 2_656 ?
O47 Na1 2.66(3) 2_656 ?
O50 O44 1.61(2) 2_656 ?
O50 W14 2.165(17) 2_656 ?
O50 Na1 2.55(3) 2_656 ?
O51 O43 1.69(2) 2_656 ?
O53 W12 1.932(10) 2_656 ?
O53 W11A 2.024(10) 2_656 ?
O54 W12 1.937(10) 2_656 ?
O54 W12A 1.985(11) 2_656 ?
O55 W13 1.965(10) 2_656 ?
O55 W13A 1.996(10) 2_656 ?
N1 C4 1.313(18) . ?
N1 C6 1.38(2) . ?
N2 C4 1.312(18) . ?
N2 C5 1.36(2) . ?
N2 C1 1.449(18) . ?
N3 C17 1.31(2) . ?
N3 C19 1.45(3) . ?
N3 H3B 0.8600 . ?
N4 C17 1.35(3) . ?
N4 C11 1.38(2) . ?
N4 C18 1.41(3) . ?
N5 C22 1.368(10) . ?
N5 C20 1.380(7) . ?
N5 H5B 0.8600 . ?
N6 C21 1.30(3) . ?
N6 C20 1.378(10) . ?
N6 C14 1.39(2) . ?
C1 C3 1.33(2) 2_764 ?
C1 C2 1.34(2) . ?
C2 C3 1.39(2) . ?
C2 H2A 0.9300 . ?
C3 C1 1.33(2) 2_764 ?
C3 H3A 0.9300 . ?
C4 H4A 0.9300 . ?
C5 C6 1.31(2) . ?
C5 H5A 0.9300 . ?
C6 H6A 0.9300 . ?
C11 C12 1.33(3) . ?
C11 C16 1.37(3) . ?
C12 C13 1.39(3) . ?
C12 H12A 0.9300 . ?
C13 C14 1.30(3) . ?
C13 H13A 0.9300 . ?
C14 C15 1.34(3) . ?
C15 C16 1.38(2) . ?
C15 H15A 0.9300 . ?
C16 H16A 0.9300 . ?
C17 H17A 0.9300 . ?
C18 C19 1.25(3) . ?
C18 H18A 0.9300 . ?
C19 H19A 0.9300 . ?
C20 H20A 0.9300 . ?
C21 C22 1.369(10) . ?
C21 H21A 0.9300 . ?
C22 H22A 0.9300 . ?
N7 C39 1.381(10) . ?
N7 C37 1.382(10) . ?
N7 H7A 0.8600 . ?
N8 C37 1.375(10) . ?
N8 C38 1.380(10) . ?
N8 C31 1.399(10) . ?
N9 C42 1.379(10) . ?
N9 C40 1.383(10) . ?
N9 H9A 0.8600 . ?
N10 C40 1.377(10) . ?
N10 C41 1.381(10) . ?
N10 C34 1.391(10) . ?
C31 C32 1.360(10) . ?
C31 C36 1.363(10) . ?
C32 C33 1.359(10) . ?
C32 H32A 0.9300 . ?
C33 C34 1.358(10) . ?
C33 H33A 0.9300 . ?
C34 C35 1.360(10) . ?
C35 C36 1.360(10) . ?
C35 H35A 0.9300 . ?
C36 H36A 0.9300 . ?
C37 H37A 0.9300 . ?
C38 C39 1.378(10) . ?
C38 H38A 0.9300 . ?
C39 H39A 0.9300 . ?
C40 H40A 0.9300 . ?
C41 C42 1.379(10) . ?
C41 H41A 0.9300 . ?
C42 H42A 0.9300 . ?

loop_
_geom_hbond_atom_site_label_D
_geom_hbond_atom_site_label_H
_geom_hbond_atom_site_label_A
_geom_hbond_distance_DH
_geom_hbond_distance_HA
_geom_hbond_distance_DA
_geom_hbond_angle_DHA
_geom_hbond_site_symmetry_A
N3 H3B O13 0.86 2.05 2.86(2) 157.3 2_765
N5 H5B O39A 0.86 2.73 3.12(3) 109.2 .
N7 H7A O8W 0.86 1.51 2.06(5) 118.2 2_756

loop_
_geom_torsion_atom_site_label_1
_geom_torsion_atom_site_label_2
_geom_torsion_atom_site_label_3
_geom_torsion_atom_site_label_4
_geom_torsion
_geom_torsion_site_symmetry_1
_geom_torsion_site_symmetry_2
_geom_torsion_site_symmetry_3
_geom_torsion_site_symmetry_4
_geom_torsion_publ_flag
O36 W11 O31 W12 -91(3) . . . . ?
O35 W11 O31 W12 171(3) . . . . ?
O28 W11 O31 W12 5(3) . . . . ?
O56 W11 O31 W12 106(4) . . . . ?
O37 W12 O32 W13 -98(4) . . . . ?
O31 W12 O32 W13 165(4) . . . . ?
O53 W12 O32 W13 101(5) 2_656 . . . ?
O54 W12 O32 W13 0(4) 2_656 . . . ?
O43 W12 O32 W13 83(4) 2_656 . . . ?
O38 W13 O33 W14 -91(3) . . . . ?
O32 W13 O33 W14 173(3) . . . . ?
O29 W13 O33 W14 103(4) 2_656 . . . ?
O55 W13 O33 W14 7(3) 2_656 . . . ?
O47 W13 O33 W14 90(3) 2_656 . . . ?
O39 W14 O34 W15 -99(3) . . . . ?
O33 W14 O34 W15 165(3) . . . . ?
O6 W14 O34 W15 0(3) . . . . ?
O30 W14 O34 W15 91(4) 2_656 . . . ?
O50 W14 O34 W15 83(3) 2_656 . . . ?
O40 W15 O34 W14 96(3) . . . . ?
O35 W15 O34 W14 -165(3) . . . . ?
O27 W15 O34 W14 -78(4) . . . . ?
O52 W15 O34 W14 0(3) . . . . ?
O40 W15 O35 W11 -96(3) . . . . ?
O34 W15 O35 W11 167(3) . . . . ?
O27 W15 O35 W11 2(3) . . . . ?
O52 W15 O35 W11 98(4) . . . . ?
O36A W11A O31A W15A 92(3) . . . . ?
O32A W11A O31A W15A -170(3) . . . . ?
O28 W11A O31A W15A -4(3) . . . . ?
O53 W11A O31A W15A -103(4) 2_656 . . . ?
O51 W11A O31A W15A -88(3) . . . . ?
O40A W15A O31A W11A -93(3) . . . . ?
O35A W15A O31A W11A 170(3) . . . . ?
O27 W15A O31A W11A 86(4) . . . . ?
O56 W15A O31A W11A 3(3) . . . . ?
O48 W15A O31A W11A 86(3) . . . . ?
O37A W12A O32A W11A 99(4) . . . . ?
O33A W12A O32A W11A -165(4) . . . . ?
O29 W12A O32A W11A -90(5) 2_656 . . . ?
O54 W12A O32A W11A 3(4) 2_656 . . . ?
O43A W12A O32A W11A -82(4) 2_656 . . . ?
O36A W11A O32A W12A -95(4) . . . . ?
O31A W11A O32A W12A 164(4) . . . . ?
O28 W11A O32A W12A 76(5) . . . . ?
O53 W11A O32A W12A -2(3) 2_656 . . . ?
O51 W11A O32A W12A 82(4) . . . . ?
O38A W13A O33A W12A 96(3) . . . . ?
O34A W13A O33A W12A -166(3) . . . . ?
O30 W13A O33A W12A -90(4) 2_656 . . . ?
O55 W13A O33A W12A 0(3) 2_656 . . . ?
O47A W13A O33A W12A -84(3) 2_656 . . . ?
O37A W12A O33A W13A -96(3) . . . . ?
O32A W12A O33A W13A 167(3) . . . . ?
O29 W12A O33A W13A -1(3) 2_656 . . . ?
O54 W12A O33A W13A 90(5) 2_656 . . . ?
O43A W12A O33A W13A 83(3) 2_656 . . . ?
O38A W13A O34A W14A -94(4) . . . . ?
O33A W13A O34A W14A 168(4) . . . . ?
O30 W13A O34A W14A 3(4) 2_656 . . . ?
O55 W13A O34A W14A 99(4) 2_656 . . . ?
O47A W13A O34A W14A 86(4) 2_656 . . . ?
O39A W14A O34A W13A 95(4) . . . . ?
O6 W14A O34A W13A -3(4) . . . . ?
O35A W14A O34A W13A -168(4) . . . . ?
O52 W14A O34A W13A -109(4) . . . . ?
O44 W14A O34A W13A -86(4) . . . . ?
O40A W15A O35A W14A 94(3) . . . . ?
O31A W15A O35A W14A -167(3) . . . . ?
O27 W15A O35A W14A -2(3) . . . . ?
O56 W15A O35A W14A -104(4) . . . . ?
O48 W15A O35A W14A -85(3) . . . . ?
O39A W14A O35A W15A -95(3) . . . . ?
O34A W14A O35A W15A 168(3) . . . . ?
O6 W14A O35A W15A 99(4) . . . . ?
O52 W14A O35A W15A 1(3) . . . . ?
O44 W14A O35A W15A 86(3) . . . . ?
O44A P1A O43A O47 -76.2(15) . . . . ?
O45 P1A O43A O47 42.7(13) . . . . ?
O41 P1A O43A O47 164.4(11) . . . . ?
O44A P1A O43A O43 79.2(14) . . . . ?
O45 P1A O43A O43 -161.9(9) . . . . ?
O41 P1A O43A O43 -40.2(12) . . . . ?
O44A P1A O43A W12A 178.6(13) . . . 2_656 ?
O45 P1A O43A W12A -62.4(16) . . . 2_656 ?
O41 P1A O43A W12A 59.2(16) . . . 2_656 ?
O43A P1A O44A O48 74.3(15) . . . . ?
O45 P1A O44A O48 -42.9(13) . . . . ?
O41 P1A O44A O48 -167.4(10) . . . . ?
O43A P1A O44A O44 -77.8(14) . . . . ?
O45 P1A O44A O44 164.9(9) . . . . ?
O41 P1A O44A O44 40.5(12) . . . . ?
O48A P2A O47A O50 -74.4(13) . . . . ?
O49 P2A O47A O50 44.2(12) . . . . ?
O46 P2A O47A O50 169.3(10) . . . . ?
O48A P2A O47A O47 76.0(13) . . . . ?
O49 P2A O47A O47 -165.4(9) . . . . ?
O46 P2A O47A O47 -40.2(11) . . . . ?
O48A P2A O47A W13A 179.7(12) . . . 2_656 ?
O49 P2A O47A W13A -61.7(15) . . . 2_656 ?
O46 P2A O47A W13A 63.4(15) . . . 2_656 ?
O47A P2A O48A O51 73.2(15) . . . . ?
O49 P2A O48A O51 -45.2(13) . . . . ?
O46 P2A O48A O51 -170.9(11) . . . . ?
O47A P2A O48A O48 -74.3(13) . . . . ?
O49 P2A O48A O48 167.2(9) . . . . ?
O46 P2A O48A O48 41.6(12) . . . . ?
O2 W7 O1 W1 -179.1(6) . . . . ?
O29 W7 O1 W1 0.3(16) . . . . ?
O21 W7 O1 W1 84.2(6) . . . . ?
O8 W7 O1 W1 -83.3(6) . . . . ?
O45 W7 O1 W1 0.4(5) . . . . ?
O55 W9 O3 Co1 -80.5(14) . . . . ?
O13 W9 O3 Co1 99.3(14) . . . . ?
O8 W9 O3 Co1 -168.8(13) . . . . ?
O25 W9 O3 Co1 7.8(14) . . . . ?
O4 W6 O5 W5 -179.6(6) . . . . ?
O54 W6 O5 W5 1.5(15) . . . . ?
O23 W6 O5 W5 83.2(6) . . . . ?
O21 W6 O5 W5 -82.8(6) . . . . ?
O41 W6 O5 W5 0.5(5) . . . . ?
O15 W8 O6 W14A -120.5(9) . . . . ?
O10 W8 O6 W14A 58.5(16) . . . . ?
O12 W8 O6 W14A -22.6(10) . . . . ?
O19 W8 O6 W14A 144.0(10) . . . . ?
O42 W8 O6 W14A 60.8(9) . . . . ?
O15 W8 O6 W14 119.5(10) . . . . ?
O10 W8 O6 W14 -61.5(16) . . . . ?
O12 W8 O6 W14 -142.6(10) . . . . ?
O19 W8 O6 W14 23.9(10) . . . . ?
O42 W8 O6 W14 -59.2(10) . . . . ?
O39A W14A O6 W8 124.1(11) . . . . ?
O34A W14A O6 W8 -138.9(11) . . . . ?
O35A W14A O6 W8 -71(3) . . . . ?
O52 W14A O6 W8 26.1(10) . . . . ?
O44 W14A O6 W8 -57.0(10) . . . . ?
O3 W9 O8 W7 128.1(14) . . . . ?
O55 W9 O8 W7 25.6(14) . . . . ?
O13 W9 O8 W7 -133.3(14) . . . . ?
O25 W9 O8 W7 -38(3) . . . . ?
O46 W9 O8 W7 -60.3(14) . . . . ?
O15 W8 O10 W4 -178.2(6) . . . . ?
O6 W8 O10 W4 2.8(14) . . . . ?
O12 W8 O10 W4 83.1(6) . . . . ?
O19 W8 O10 W4 -81.8(6) . . . . ?
O42 W8 O10 W4 0.4(5) . . . . ?
O17 W3 O11 W10 179.5(6) . . . . ?
O28 W3 O11 W10 4.0(14) . . . . ?
O14 W3 O11 W10 -81.9(6) . . . . ?
O24 W3 O11 W10 83.3(6) . . . . ?
O49 W3 O11 W10 0.7(5) . . . . ?
O16 W10 O11 W3 178.9(6) . . . . ?
O30 W10 O11 W3 -0.6(15) . . . . ?
O25 W10 O11 W3 82.0(6) . . . . ?
O19 W10 O11 W3 -84.2(6) 2_656 . . . ?
O49 W10 O11 W3 -0.7(5) . . . . ?
O3 W9 O13 W2 -179.2(6) . . . . ?
O55 W9 O13 W2 0.3(16) . . . . ?
O8 W9 O13 W2 82.9(6) . . . . ?
O25 W9 O13 W2 -83.1(6) . . . . ?
O46 W9 O13 W2 -0.6(5) . . . . ?
O18 W1 O27 W15A -124.1(10) . . . . ?
O26 W1 O27 W15A -26.5(10) . . . . ?
O1 W1 O27 W15A 56.2(17) . . . . ?
O9 W1 O27 W15A 140.0(10) . . . . ?
O45 W1 O27 W15A 56.8(10) . . . . ?
O18 W1 O27 W15 121.7(10) . . . . ?
O26 W1 O27 W15 -140.7(10) . . . . ?
O1 W1 O27 W15 -58.0(17) . . . . ?
O9 W1 O27 W15 25.8(9) . . . . ?
O45 W1 O27 W15 -57.5(9) . . . . ?
O17 W3 O28 W11 122.0(10) . . . . ?
O11 W3 O28 W11 -62.5(16) . . . . ?
O14 W3 O28 W11 24.2(10) . . . . ?
O24 W3 O28 W11 -142.5(10) . . . . ?
O49 W3 O28 W11 -59.3(10) . . . . ?
O17 W3 O28 W11A -122.2(10) . . . . ?
O11 W3 O28 W11A 53.2(17) . . . . ?
O14 W3 O28 W11A 140.0(10) . . . . ?
O24 W3 O28 W11A -26.7(10) . . . . ?
O49 W3 O28 W11A 56.5(10) . . . . ?
O2 W7 O29 W13 119.4(10) . . . 2_656 ?
O1 W7 O29 W13 -60.0(17) . . . 2_656 ?
O21 W7 O29 W13 -144.0(9) . . . 2_656 ?
O8 W7 O29 W13 24.3(9) . . . 2_656 ?
O45 W7 O29 W13 -60.1(9) . . . 2_656 ?
O2 W7 O29 W12A -122.7(10) . . . 2_656 ?
O1 W7 O29 W12A 57.9(18) . . . 2_656 ?
O21 W7 O29 W12A -26.1(10) . . . 2_656 ?
O8 W7 O29 W12A 142.1(10) . . . 2_656 ?
O45 W7 O29 W12A 57.8(10) . . . 2_656 ?
O16 W10 O30 W13A -119.5(11) . . . 2_656 ?
O11 W10 O30 W13A 60.0(18) . . . 2_656 ?
O25 W10 O30 W13A -23.2(10) . . . 2_656 ?
O19 W10 O30 W13A 143.9(11) 2_656 . . 2_656 ?
O49 W10 O30 W13A 60.0(10) . . . 2_656 ?
O16 W10 O30 W14 119.2(10) . . . 2_656 ?
O11 W10 O30 W14 -61.3(17) . . . 2_656 ?
O25 W10 O30 W14 -144.5(9) . . . 2_656 ?
O19 W10 O30 W14 22.6(9) 2_656 . . 2_656 ?
O49 W10 O30 W14 -61.3(9) . . . 2_656 ?
O44 P1 O41 W5 -60.5(11) . . . . ?
O43 P1 O41 W5 178.5(8) . . . . ?
O42 P1 O41 W5 58.5(9) . . . . ?
P3 P1 O41 W5 54(4) 2_656 . . . ?
O44 P1 O41 W6 -178.1(9) . . . . ?
O43 P1 O41 W6 60.9(10) . . . . ?
O42 P1 O41 W6 -59.1(9) . . . . ?
P3 P1 O41 W6 -64(3) 2_656 . . . ?
O44A P1A O41 W5 59.6(10) . . . . ?
O43A P1A O41 W5 -178.6(9) . . . . ?
O45 P1A O41 W5 -61.9(8) . . . . ?
O44A P1A O41 W6 178.6(9) . . . . ?
O43A P1A O41 W6 -59.7(10) . . . . ?
O45 P1A O41 W6 57.0(8) . . . . ?
O44 P1 O42 P3 -58.8(8) . . . 2_656 ?
O43 P1 O42 P3 61.3(9) . . . 2_656 ?
O41 P1 O42 P3 -178.9(6) . . . 2_656 ?
O44 P1 O42 W4 179.1(8) . . . . ?
O43 P1 O42 W4 -60.9(10) . . . . ?
O41 P1 O42 W4 59.0(9) . . . . ?
P3 P1 O42 W4 -122.1(8) 2_656 . . . ?
O44 P1 O42 W8 63.0(10) . . . . ?
O43 P1 O42 W8 -177.0(8) . . . . ?
O41 P1 O42 W8 -57.2(9) . . . . ?
P3 P1 O42 W8 121.7(8) 2_656 . . . ?
O44 P1 O43 O51 70.0(14) . . . 2_656 ?
O42 P1 O43 O51 -44.8(12) . . . 2_656 ?
O41 P1 O43 O51 -172.7(10) . . . 2_656 ?
P3 P1 O43 O51 -1.2(9) 2_656 . . 2_656 ?
O44 P1 O43 W12 178.1(11) . . . 2_656 ?
O42 P1 O43 W12 63.3(14) . . . 2_656 ?
O41 P1 O43 W12 -64.6(14) . . . 2_656 ?
P3 P1 O43 W12 106.8(12) 2_656 . . 2_656 ?
O44 P1 O43 Na1 -0.1(14) . . . 2_656 ?
O42 P1 O43 Na1 -114.9(10) . . . 2_656 ?
O41 P1 O43 Na1 117.1(9) . . . 2_656 ?
P3 P1 O43 Na1 -71.4(9) 2_656 . . 2_656 ?
O47 O43A O43 O51 8(4) . . . 2_656 ?
P1A O43A O43 O51 -120.5(18) . . . 2_656 ?
W12A O43A O43 O51 105.9(18) 2_656 . . 2_656 ?
O43 P1 O44 O50 -72.9(14) . . . 2_656 ?
O42 P1 O44 O50 42.8(13) . . . 2_656 ?
O41 P1 O44 O50 170.5(10) . . . 2_656 ?
P3 P1 O44 O50 0.1(10) 2_656 . . 2_656 ?
O43 P1 O44 Na1 0.2(15) . . . . ?
O42 P1 O44 Na1 115.8(10) . . . . ?
O41 P1 O44 Na1 -116.4(10) . . . . ?
P3 P1 O44 Na1 73.1(9) 2_656 . . . ?
P1A O44A O44 O50 125(2) . . . 2_656 ?
O48 O44A O44 O50 5(4) . . . 2_656 ?
P1A O44A O44 W14A -132.4(9) . . . . ?
O48 O44A O44 W14A 107(3) . . . . ?
O48 P2 O45 W7 178.9(9) . . . . ?
O47 P2 O45 W7 -58.6(10) . . . . ?
O46 P2 O45 W7 60.7(8) . . . . ?
O48 P2 O45 W1 59.8(11) . . . . ?
O47 P2 O45 W1 -177.7(8) . . . . ?
O46 P2 O45 W1 -58.4(9) . . . . ?
O44A P1A O45 W7 178.9(9) . . . . ?
O43A P1A O45 W7 57.6(11) . . . . ?
O41 P1A O45 W7 -59.6(9) . . . . ?
O44A P1A O45 W1 -59.5(11) . . . . ?
O43A P1A O45 W1 179.2(9) . . . . ?
O41 P1A O45 W1 62.0(8) . . . . ?
O48 P2 O46 W9 -178.6(9) . . . . ?
O47 P2 O46 W9 60.4(11) . . . . ?
O45 P2 O46 W9 -59.4(9) . . . . ?
O48 P2 O46 W2 -60.8(11) . . . . ?
O47 P2 O46 W2 178.2(9) . . . . ?
O45 P2 O46 W2 58.4(9) . . . . ?
O48A P2A O46 W9 178.2(9) . . . . ?
O47A P2A O46 W9 -61.5(10) . . . . ?
O49 P2A O46 W9 57.9(9) . . . . ?
O48A P2A O46 W2 59.7(10) . . . . ?
O47A P2A O46 W2 180.0(8) . . . . ?
O49 P2A O46 W2 -60.6(8) . . . . ?
P1A O43A O47 O47A 117(2) . . . . ?
O43 O43A O47 O47A -10(5) . . . . ?
W12A O43A O47 O47A -108(2) 2_656 . . . ?
O48 P2 O47 W13 -177.7(13) . . . 2_656 ?
O45 P2 O47 W13 63.7(15) . . . 2_656 ?
O46 P2 O47 W13 -62.1(16) . . . 2_656 ?
O48 P2 O47 Na1 -1.4(16) . . . 2_656 ?
O45 P2 O47 Na1 -120.0(10) . . . 2_656 ?
O46 P2 O47 Na1 114.3(10) . . . 2_656 ?
P2A O47A O47 O43A -118(2) . . . . ?
O50 O47A O47 O43A 8(4) . . . . ?
W13A O47A O47 O43A 109(2) 2_656 . . . ?
O47 P2 O48 Na1 -0.2(17) . . . . ?
O45 P2 O48 Na1 118.4(11) . . . . ?
O46 P2 O48 Na1 -116.4(11) . . . . ?
P1A O44A O48 O48A -127(2) . . . . ?
O44 O44A O48 O48A -7(4) . . . . ?
P1A O44A O48 W15A 134.0(10) . . . . ?
O44 O44A O48 W15A -106(3) . . . . ?
P2A O48A O48 O44A 126(2) . . . . ?
O51 O48A O48 O44A 5(4) . . . . ?
P2A O48A O48 W15A -135.5(9) . . . . ?
O51 O48A O48 W15A 104(2) . . . . ?
O48A P2A O49 W10 -178.8(8) . . . . ?
O47A P2A O49 W10 59.4(9) . . . . ?
O46 P2A O49 W10 -59.2(8) . . . . ?
O48A P2A O49 W3 -60.3(10) . . . . ?
O47A P2A O49 W3 178.0(8) . . . . ?
O46 P2A O49 W3 59.3(8) . . . . ?
O50 P3 O49 W10 -58.3(10) . . . . ?
O51 P3 O49 W10 179.5(9) . . . . ?
O42 P3 O49 W10 60.6(8) 2_656 . . . ?
P1 P3 O49 W10 62(2) 2_656 . . . ?
O50 P3 O49 W3 -177.6(9) . . . . ?
O51 P3 O49 W3 60.2(11) . . . . ?
O42 P3 O49 W3 -58.7(8) 2_656 . . . ?
P1 P3 O49 W3 -58(2) 2_656 . . . ?
O51 P3 O50 O44 -77.6(14) . . . 2_656 ?
O49 P3 O50 O44 164.2(10) . . . 2_656 ?
O42 P3 O50 O44 41.1(12) 2_656 . . 2_656 ?
P1 P3 O50 O44 -0.1(9) 2_656 . . 2_656 ?
O51 P3 O50 W14 179.6(12) . . . 2_656 ?
O49 P3 O50 W14 61.4(15) . . . 2_656 ?
O42 P3 O50 W14 -61.7(15) 2_656 . . 2_656 ?
P1 P3 O50 W14 -102.9(13) 2_656 . . 2_656 ?
O51 P3 O50 Na1 -0.2(15) . . . 2_656 ?
O49 P3 O50 Na1 -118.4(10) . . . 2_656 ?
O42 P3 O50 Na1 118.5(10) 2_656 . . 2_656 ?
P1 P3 O50 Na1 77.3(10) 2_656 . . 2_656 ?
P2A O47A O50 O44 119(3) . . . 2_656 ?
O47 O47A O50 O44 -6(4) . . . 2_656 ?
W13A O47A O50 O44 -107(3) 2_656 . . 2_656 ?
O50 P3 O51 O43 78.5(14) . . . 2_656 ?
O49 P3 O51 O43 -162.7(9) . . . 2_656 ?
O42 P3 O51 O43 -39.9(12) 2_656 . . 2_656 ?
P1 P3 O51 O43 1.2(9) 2_656 . . 2_656 ?
O50 P3 O51 Na1 1.1(15) . . . . ?
O49 P3 O51 Na1 119.9(10) . . . . ?
O42 P3 O51 Na1 -117.3(10) 2_656 . . . ?
P1 P3 O51 Na1 -76.2(10) 2_656 . . . ?
P2A O48A O51 O43 -123(3) . . . 2_656 ?
O48 O48A O51 O43 -3(5) . . . 2_656 ?
P2A O48A O51 W11A 133.4(9) . . . . ?
O48 O48A O51 W11A -107(2) . . . . ?
O7 W5 O52 W14A 119.9(9) . . . . ?
O5 W5 O52 W14A -62.7(18) . . . . ?
O9 W5 O52 W14A -145.1(9) . . . . ?
O12 W5 O52 W14A 22.5(9) . . . . ?
O41 W5 O52 W14A -61.2(9) . . . . ?
O7 W5 O52 W15 -120.4(9) . . . . ?
O5 W5 O52 W15 57.0(18) . . . . ?
O9 W5 O52 W15 -25.4(9) . . . . ?
O12 W5 O52 W15 142.2(10) . . . . ?
O41 W5 O52 W15 58.4(9) . . . . ?
O22 W4 O53 W12 118.8(10) . . . 2_656 ?
O10 W4 O53 W12 -61.3(18) . . . 2_656 ?
O24 W4 O53 W12 -145.9(10) 2_656 . . 2_656 ?
O23 W4 O53 W12 22.6(10) . . . 2_656 ?
O42 W4 O53 W12 -61.9(10) . . . 2_656 ?
O22 W4 O53 W11A -120.0(9) . . . 2_656 ?
O10 W4 O53 W11A 59.8(17) . . . 2_656 ?
O24 W4 O53 W11A -24.7(9) 2_656 . . 2_656 ?
O23 W4 O53 W11A 143.8(10) . . . 2_656 ?
O42 W4 O53 W11A 59.3(9) . . . 2_656 ?
O4 W6 O54 W12 -118.7(11) . . . 2_656 ?
O5 W6 O54 W12 60.2(18) . . . 2_656 ?
O23 W6 O54 W12 -22.3(11) . . . 2_656 ?
O21 W6 O54 W12 145.5(11) . . . 2_656 ?
O41 W6 O54 W12 61.2(11) . . . 2_656 ?
O4 W6 O54 W12A 123.0(10) . . . 2_656 ?
O5 W6 O54 W12A -58.1(17) . . . 2_656 ?
O23 W6 O54 W12A -140.6(10) . . . 2_656 ?
O21 W6 O54 W12A 27.1(10) . . . 2_656 ?
O41 W6 O54 W12A -57.2(10) . . . 2_656 ?
O3 W9 O55 W13 -121.6(10) . . . 2_656 ?
O13 W9 O55 W13 59.0(18) . . . 2_656 ?
O8 W9 O55 W13 -24.4(10) . . . 2_656 ?
O25 W9 O55 W13 143.0(10) . . . 2_656 ?
O46 W9 O55 W13 59.8(10) . . . 2_656 ?
O3 W9 O55 W13A 117.5(9) . . . 2_656 ?
O13 W9 O55 W13A -62.0(18) . . . 2_656 ?
O8 W9 O55 W13A -145.3(10) . . . 2_656 ?
O25 W9 O55 W13A 22.1(9) . . . 2_656 ?
O46 W9 O55 W13A -61.1(10) . . . 2_656 ?
O20 W2 O56 W15A 120.9(10) . . . . ?
O26 W2 O56 W15A 23.6(10) . . . . ?
O13 W2 O56 W15A -63.3(19) . . . . ?
O14 W2 O56 W15A -144.1(10) . . . . ?
O46 W2 O56 W15A -60.5(10) . . . . ?
O20 W2 O56 W11 -118.9(10) . . . . ?
O26 W2 O56 W11 143.8(10) . . . . ?
O13 W2 O56 W11 56.9(19) . . . . ?
O14 W2 O56 W11 -23.9(10) . . . . ?
O46 W2 O56 W11 59.7(10) . . . . ?
C4 N2 C1 C3 1(3) . . . 2_764 ?
C5 N2 C1 C3 173.7(19) . . . 2_764 ?
C4 N2 C1 C2 175.6(17) . . . . ?
C5 N2 C1 C2 -12(3) . . . . ?
C3 C1 C2 C3 -3(3) 2_764 . . . ?
N2 C1 C2 C3 -177.3(16) . . . . ?
C1 C2 C3 C1 3(3) . . . 2_764 ?
C5 N2 C4 N1 5(2) . . . . ?
C1 N2 C4 N1 178.9(14) . . . . ?
C6 N1 C4 N2 -3.7(19) . . . . ?
Co1 N1 C4 N2 -175.8(11) . . . . ?
C4 N2 C5 C6 -4(2) . . . . ?
C1 N2 C5 C6 -177.9(16) . . . . ?
N2 C5 C6 N1 2(2) . . . . ?
C4 N1 C6 C5 1(2) . . . . ?
Co1 N1 C6 C5 173.3(14) . . . . ?
C17 N4 C11 C12 -174(2) . . . . ?
C18 N4 C11 C12 4(4) . . . . ?
C17 N4 C11 C16 8(3) . . . . ?
C18 N4 C11 C16 -174(2) . . . . ?
C16 C11 C12 C13 -2(4) . . . . ?
N4 C11 C12 C13 -180(2) . . . . ?
C11 C12 C13 C14 3(4) . . . . ?
C12 C13 C14 C15 -5(4) . . . . ?
C12 C13 C14 N6 178(2) . . . . ?
C21 N6 C14 C13 -12(4) . . . . ?
C20 N6 C14 C13 160(2) . . . . ?
C21 N6 C14 C15 171(2) . . . . ?
C20 N6 C14 C15 -17(3) . . . . ?
C13 C14 C15 C16 7(4) . . . . ?
N6 C14 C15 C16 -176(2) . . . . ?
C12 C11 C16 C15 3(3) . . . . ?
N4 C11 C16 C15 -178(2) . . . . ?
C14 C15 C16 C11 -6(4) . . . . ?
C19 N3 C17 N4 -7(3) . . . . ?
C11 N4 C17 N3 -177(2) . . . . ?
C18 N4 C17 N3 5(3) . . . . ?
C17 N4 C18 C19 0(3) . . . . ?
C11 N4 C18 C19 -178(2) . . . . ?
N4 C18 C19 N3 -4(3) . . . . ?
C17 N3 C19 C18 8(3) . . . . ?
C21 N6 C20 N5 -9(3) . . . . ?
C14 N6 C20 N5 178.2(19) . . . . ?
C22 N5 C20 N6 6(3) . . . . ?
C20 N6 C21 C22 9(3) . . . . ?
C14 N6 C21 C22 -179(2) . . . . ?
C20 N5 C22 C21 -1(3) . . . . ?
N6 C21 C22 N5 -5(3) . . . . ?
C37 N8 C31 C32 -160(3) . . . . ?
C38 N8 C31 C32 22(7) . . . . ?
C37 N8 C31 C36 16(7) . . . . ?
C38 N8 C31 C36 -163(5) . . . . ?
C36 C31 C32 C33 2(3) . . . . ?
N8 C31 C32 C33 178(4) . . . . ?
C31 C32 C33 C34 -1(2) . . . . ?
C32 C33 C34 C35 1(6) . . . . ?
C32 C33 C34 N10 169(4) . . . . ?
C40 N10 C34 C33 153(4) . . . . ?
C41 N10 C34 C33 -12(9) . . . . ?
C40 N10 C34 C35 -38(6) . . . . ?
C41 N10 C34 C35 157(6) . . . . ?
C33 C34 C35 C36 -3(6) . . . . ?
N10 C34 C35 C36 -170(4) . . . . ?
C34 C35 C36 C31 5(6) . . . . ?
C32 C31 C36 C35 -4(5) . . . . ?
N8 C31 C36 C35 -179(6) . . . . ?
C38 N8 C37 N7 2(2) . . . . ?
C31 N8 C37 N7 -177(5) . . . . ?
C39 N7 C37 N8 -1(2) . . . . ?
C37 N8 C38 C39 -2(4) . . . . ?
C31 N8 C38 C39 177(6) . . . . ?
N8 C38 C39 N7 1(5) . . . . ?
C37 N7 C39 C38 0(4) . . . . ?
C41 N10 C40 N9 2(2) . . . . ?
C34 N10 C40 N9 -169(5) . . . . ?
C42 N9 C40 N10 0(2) . . . . ?
C40 N10 C41 C42 -3(4) . . . . ?
C34 N10 C41 C42 162(7) . . . . ?
N10 C41 C42 N9 3(5) . . . . ?
C40 N9 C42 C41 -2(4) . . . . ?
